data_7114516
loop_
_publ_author_name
'Biradha, Kumar'
'Fujita, Makoto'

_publ_section_title
;
 A ???three-in-one??? crystal of coordination networksElectronic
 supplementary information (ESI) available: ORTEP drawings for 2, 3 and 4.
 See http://www.rsc.org/suppdata/cc/b2/b203025j/
;
_journal_issue 17
_journal_name_full 'Chemical Communications'
_journal_page_first 1866
_journal_paper_doi 10.1039/b203025j
_journal_year 2002
_chemical_formula_sum 'C179 H170 Cd6 N26 O46'
_chemical_formula_weight 4095.81
_chemical_name_systematic
; 
? 
;
_space_group_IT_number 1
_symmetry_cell_setting triclinic
_symmetry_space_group_name_Hall 'P 1'
_symmetry_space_group_name_H-M 'P 1'
_atom_sites_solution_hydrogens geom
_atom_sites_solution_primary direct
_atom_sites_solution_secondary difmap
_audit_creation_method SHELXL-97
_cell_angle_alpha 78.8690(10)
_cell_angle_beta 75.7050(10)
_cell_angle_gamma 83.1750(10)
_cell_formula_units_Z 1
_cell_length_a 14.5829(11)
_cell_length_b 15.6484(11)
_cell_length_c 20.3931(15)
_cell_measurement_temperature 193(2)
_cell_volume 4412.3(6)
_computing_structure_refinement 'SHELXL-97 (Sheldrick, 1997)'
_computing_structure_solution 'SHELXS-97 (Sheldrick, 1990)'
_diffrn_ambient_temperature 193(2)
_diffrn_measured_fraction_theta_full 0.932
_diffrn_measured_fraction_theta_max 0.932
_diffrn_radiation_monochromator graphite
_diffrn_radiation_source 'fine-focus sealed tube'
_diffrn_radiation_type MoK\a
_diffrn_radiation_wavelength 0.71073
_diffrn_reflns_av_R_equivalents 0.0160
_diffrn_reflns_av_sigmaI/netI 0.0374
_diffrn_reflns_limit_h_max 19
_diffrn_reflns_limit_h_min -18
_diffrn_reflns_limit_k_max 20
_diffrn_reflns_limit_k_min -19
_diffrn_reflns_limit_l_max 26
_diffrn_reflns_limit_l_min -15
_diffrn_reflns_number 28676
_diffrn_reflns_theta_full 27.99
_diffrn_reflns_theta_max 27.99
_diffrn_reflns_theta_min 1.33
_exptl_absorpt_coefficient_mu 0.799
_exptl_absorpt_correction_T_max 0.8896
_exptl_absorpt_correction_T_min 0.8253
_exptl_crystal_colour White
_exptl_crystal_density_diffrn 1.541
_exptl_crystal_density_method 'not measured'
_exptl_crystal_description Needles
_exptl_crystal_F_000 2082
_exptl_crystal_size_max 0.25
_exptl_crystal_size_mid 0.15
_exptl_crystal_size_min 0.15
_refine_diff_density_max 1.583
_refine_diff_density_min -0.784
_refine_diff_density_rms 0.102
_refine_ls_abs_structure_details 'Flack H D (1983), Acta Cryst. A39, 876-881'
_refine_ls_abs_structure_Flack 0.147(13)
_refine_ls_extinction_method none
_refine_ls_goodness_of_fit_ref 1.018
_refine_ls_hydrogen_treatment mixed
_refine_ls_matrix_type fullcycle
_refine_ls_number_parameters 2314
_refine_ls_number_reflns 23631
_refine_ls_number_restraints 3
_refine_ls_restrained_S_all 1.018
_refine_ls_R_factor_all 0.0499
_refine_ls_R_factor_gt 0.0445
_refine_ls_shift/su_max 0.096
_refine_ls_shift/su_mean 0.006
_refine_ls_structure_factor_coef Fsqd
_refine_ls_weighting_details 'calc w=1/[\s^2^(Fo^2^)+(0.0948P)^2^+0.0000P] where P=(Fo^2^+2Fc^2^)/3'
_refine_ls_weighting_scheme calc
_refine_ls_wR_factor_gt 0.1163
_refine_ls_wR_factor_ref 0.1215
_reflns_number_gt 21515
_reflns_number_total 23631
_reflns_threshold_expression >2sigma(I)
_cod_data_source_file b203025j.txt
_cod_data_source_block 3
_cod_depositor_comments
;
The following automatic conversions were performed:

'_symmetry_cell_setting' value 'Triclinic' changed to 'triclinic'
according to
/usr/data/users/saulius/automatic-downloads/retrospective/RSC/lib/dictionaries/cif_core.dic
dictionary named 'cif_core.dic' version 2.4.2 from 2011-04-26.

Automatic conversion script
Id: cif_fix_values 2281 2013-09-26 08:29:07Z andrius 
;
_cod_original_cell_volume 4412.4(6)
_cod_original_sg_symbol_H-M P1
_cod_database_code 7114516

loop_
_symmetry_equiv_pos_as_xyz
'x, y, z'

loop_
_atom_site_label
_atom_site_type_symbol
_atom_site_fract_x
_atom_site_fract_y
_atom_site_fract_z
_atom_site_U_iso_or_equiv
_atom_site_adp_type
_atom_site_occupancy
_atom_site_symmetry_multiplicity
_atom_site_calc_flag
_atom_site_refinement_flags
Cd1 Cd 0.64946(3) -0.30328(3) 0.46178(2) 0.03650(10) Uani 1 1 d .
Cd2 Cd 0.11763(3) -0.83130(3) 1.45096(2) 0.03584(10) Uani 1 1 d .
Cd3 Cd -0.19200(3) -0.59345(2) 1.195486(19) 0.03095(9) Uani 1 1 d .
Cd4 Cd 0.78075(3) -0.13548(3) 0.54149(2) 0.03610(10) Uani 1 1 d .
Cd5 Cd 0.52463(3) 0.05745(3) 0.86612(2) 0.03818(10) Uani 1 1 d .
Cd6 Cd 0.28775(3) -0.63030(2) 1.544721(19) 0.03097(9) Uani 1 1 d .
N11A N -0.2764(4) -0.4585(3) 1.1886(2) 0.0340(10) Uani 1 1 d .
C11A C -0.2606(5) -0.3941(4) 1.1336(3) 0.0389(13) Uani 1 1 d .
H11A H -0.2094 -0.4033 1.0960 0.047 Uiso 1 1 calc R
C12A C -0.3143(4) -0.3161(4) 1.1291(3) 0.0400(14) Uani 1 1 d .
H12A H -0.3000 -0.2733 1.0888 0.048 Uiso 1 1 calc R
C13A C -0.3896(4) -0.2993(3) 1.1831(3) 0.0322(12) Uani 1 1 d .
C14A C -0.4060(4) -0.3660(3) 1.2403(3) 0.0318(11) Uani 1 1 d .
H14A H -0.4567 -0.3581 1.2786 0.038 Uiso 1 1 calc R
C15A C -0.3484(4) -0.4440(4) 1.2415(3) 0.0349(12) Uani 1 1 d .
H15A H -0.3607 -0.4881 1.2810 0.042 Uiso 1 1 calc R
C21A C -0.4520(4) -0.2183(3) 1.1817(3) 0.0327(12) Uani 1 1 d .
C22A C -0.4891(4) -0.1825(4) 1.2405(3) 0.0362(12) Uani 1 1 d .
H22A H -0.4711 -0.2089 1.2819 0.043 Uiso 1 1 calc R
C23A C -0.5524(4) -0.1085(4) 1.2402(3) 0.0368(13) Uani 1 1 d .
H23A H -0.5768 -0.0851 1.2813 0.044 Uiso 1 1 calc R
C24A C -0.5804(4) -0.0682(3) 1.1798(3) 0.0337(12) Uani 1 1 d .
C25A C -0.5386(4) -0.1016(4) 1.1193(3) 0.0389(13) Uani 1 1 d .
H25A H -0.5537 -0.0733 1.0773 0.047 Uiso 1 1 calc R
C26A C -0.4751(4) -0.1761(4) 1.1201(3) 0.0380(13) Uani 1 1 d .
H26A H -0.4476 -0.1981 1.0788 0.046 Uiso 1 1 calc R
C31A C -0.6545(4) 0.0054(3) 1.1807(3) 0.0334(12) Uani 1 1 d .
C32A C -0.6645(4) 0.0631(3) 1.1201(3) 0.0375(13) Uani 1 1 d .
H32A H -0.6190 0.0592 1.0783 0.045 Uiso 1 1 calc R
C33A C -0.7404(4) 0.1256(4) 1.1215(3) 0.0371(13) Uani 1 1 d .
H33A H -0.7451 0.1649 1.0805 0.044 Uiso 1 1 calc R
C34A C -0.8102(4) 0.1322(3) 1.1812(3) 0.0301(11) Uani 1 1 d .
C35A C -0.7978(4) 0.0764(4) 1.2418(3) 0.0365(12) Uani 1 1 d .
H35A H -0.8423 0.0812 1.2839 0.044 Uiso 1 1 calc R
C36A C -0.7218(5) 0.0146(4) 1.2407(3) 0.0406(14) Uani 1 1 d .
H36A H -0.7154 -0.0227 1.2823 0.049 Uiso 1 1 calc R
N41A N -1.0577(3) 0.3108(3) 1.1858(2) 0.0314(10) Uani 1 1 d .
C41A C -0.9823(4) 0.3210(4) 1.1330(3) 0.0376(13) Uani 1 1 d .
H41A H -0.9845 0.3688 1.0966 0.045 Uiso 1 1 calc R
C42A C -0.9004(5) 0.2643(4) 1.1293(3) 0.0393(14) Uani 1 1 d .
H42A H -0.8482 0.2735 1.0908 0.047 Uiso 1 1 calc R
C43A C -0.8957(4) 0.1937(3) 1.1826(3) 0.0294(11) Uani 1 1 d .
C44A C -0.9741(4) 0.1854(3) 1.2362(3) 0.0316(11) Uani 1 1 d .
H44A H -0.9742 0.1382 1.2734 0.038 Uiso 1 1 calc R
C45A C -1.0522(4) 0.2437(3) 1.2373(3) 0.0340(12) Uani 1 1 d .
H45A H -1.1044 0.2364 1.2758 0.041 Uiso 1 1 calc R
N11B N 0.4228(4) 0.1757(3) 0.8771(3) 0.0399(12) Uani 1 1 d .
C11B C 0.4409(4) 0.2509(4) 0.8335(4) 0.0397(14) Uani 1 1 d .
H11B H 0.5009 0.2554 0.8021 0.048 Uiso 1 1 calc R
C12B C 0.3757(4) 0.3215(4) 0.8329(3) 0.0372(13) Uani 1 1 d .
H12B H 0.3911 0.3737 0.8013 0.045 Uiso 1 1 calc R
C13B C 0.2879(4) 0.3177(3) 0.8779(3) 0.0343(12) Uani 1 1 d .
C14B C 0.2712(4) 0.2407(4) 0.9252(3) 0.0372(12) Uani 1 1 d .
H14B H 0.2133 0.2357 0.9590 0.045 Uiso 1 1 calc R
C15B C 0.3398(4) 0.1719(4) 0.9221(3) 0.0378(13) Uani 1 1 d .
H15B H 0.3270 0.1193 0.9538 0.045 Uiso 1 1 calc R
C21B C 0.2146(4) 0.3915(3) 0.8768(3) 0.0325(12) Uani 1 1 d .
C22B C 0.1616(4) 0.4166(4) 0.9379(3) 0.0405(14) Uani 1 1 d .
H22B H 0.1711 0.3852 0.9808 0.049 Uiso 1 1 calc R
C23B C 0.0954(4) 0.4872(4) 0.9360(3) 0.0379(13) Uani 1 1 d .
H23B H 0.0599 0.5042 0.9778 0.045 Uiso 1 1 calc R
C24B C 0.0793(4) 0.5346(3) 0.8733(3) 0.0345(12) Uani 1 1 d .
C25B C 0.1310(4) 0.5076(4) 0.8127(3) 0.0389(13) Uani 1 1 d .
H25B H 0.1197 0.5373 0.7698 0.047 Uiso 1 1 calc R
C26B C 0.1992(4) 0.4374(4) 0.8145(3) 0.0372(13) Uani 1 1 d .
H26B H 0.2354 0.4207 0.7727 0.045 Uiso 1 1 calc R
C31B C 0.0048(4) 0.6077(3) 0.8722(3) 0.0333(12) Uani 1 1 d .
C32B C -0.0347(4) 0.6475(4) 0.9315(3) 0.0379(13) Uani 1 1 d .
H32B H -0.0121 0.6275 0.9721 0.045 Uiso 1 1 calc R
C33B C -0.1046(4) 0.7140(4) 0.9305(3) 0.0370(12) Uani 1 1 d .
H33B H -0.1324 0.7374 0.9712 0.044 Uiso 1 1 calc R
C34B C -0.1362(4) 0.7487(3) 0.8696(3) 0.0335(12) Uani 1 1 d .
C35B C -0.0955(4) 0.7111(4) 0.8121(3) 0.0379(13) Uani 1 1 d .
H35B H -0.1157 0.7336 0.7708 0.046 Uiso 1 1 calc R
C36B C -0.0271(4) 0.6425(4) 0.8121(3) 0.0374(13) Uani 1 1 d .
H36B H -0.0013 0.6186 0.7714 0.045 Uiso 1 1 calc R
N41B N -0.3557(4) 0.9528(3) 0.8666(3) 0.0360(11) Uani 1 1 d .
C41B C -0.3585(4) 0.8916(4) 0.9228(3) 0.0376(13) Uani 1 1 d .
H41B H -0.4105 0.8939 0.9612 0.045 Uiso 1 1 calc R
C42B C -0.2876(4) 0.8252(4) 0.9259(3) 0.0362(12) Uani 1 1 d .
H42B H -0.2903 0.7827 0.9663 0.043 Uiso 1 1 calc R
C43B C -0.2109(4) 0.8214(3) 0.8685(3) 0.0314(11) Uani 1 1 d .
C44B C -0.2088(4) 0.8851(4) 0.8120(3) 0.0377(13) Uani 1 1 d .
H44B H -0.1580 0.8849 0.7725 0.045 Uiso 1 1 calc R
C45B C -0.2823(4) 0.9501(4) 0.8134(3) 0.0386(13) Uani 1 1 d .
H45B H -0.2799 0.9949 0.7744 0.046 Uiso 1 1 calc R
N11C N -0.2006(3) -0.6054(3) 1.0835(2) 0.0302(9) Uani 1 1 d .
C11C C -0.2565(6) -0.6569(4) 1.0697(3) 0.0485(17) Uani 1 1 d .
H11C H -0.2953 -0.6921 1.1070 0.058 Uiso 1 1 calc R
C12C C -0.2612(6) -0.6621(5) 1.0033(3) 0.0501(17) Uani 1 1 d .
H12C H -0.3046 -0.6980 0.9960 0.060 Uiso 1 1 calc R
C13C C -0.2015(4) -0.6140(3) 0.9475(3) 0.0298(11) Uani 1 1 d .
C14C C -0.1457(5) -0.5600(5) 0.9625(3) 0.0475(17) Uani 1 1 d .
H14C H -0.1062 -0.5235 0.9266 0.057 Uiso 1 1 calc R
C15C C -0.1468(5) -0.5585(4) 1.0313(3) 0.0440(15) Uani 1 1 d .
H15C H -0.1063 -0.5212 1.0404 0.053 Uiso 1 1 calc R
C21C C -0.2006(4) -0.6180(3) 0.8749(3) 0.0319(11) Uani 1 1 d .
C22C C -0.2332(4) -0.6875(4) 0.8572(3) 0.0332(12) Uani 1 1 d .
H22C H -0.2585 -0.7334 0.8924 0.040 Uiso 1 1 calc R
C23C C -0.2304(4) -0.6925(4) 0.7896(3) 0.0350(12) Uani 1 1 d .
H23C H -0.2544 -0.7411 0.7794 0.042 Uiso 1 1 calc R
C24C C -0.1925(4) -0.6263(4) 0.7361(3) 0.0298(11) Uani 1 1 d .
C25C C -0.1603(5) -0.5557(4) 0.7546(3) 0.0414(14) Uani 1 1 d .
H25C H -0.1351 -0.5094 0.7197 0.050 Uiso 1 1 calc R
C26C C -0.1644(5) -0.5516(4) 0.8228(3) 0.0414(14) Uani 1 1 d .
H26C H -0.1420 -0.5027 0.8337 0.050 Uiso 1 1 calc R
C31C C -0.1897(4) -0.6300(4) 0.6631(3) 0.0307(11) Uani 1 1 d .
C32C C -0.2489(5) -0.6787(4) 0.6445(3) 0.0365(13) Uani 1 1 d .
H32C H -0.2900 -0.7152 0.6792 0.044 Uiso 1 1 calc R
C33C C -0.2498(4) -0.6755(4) 0.5761(3) 0.0362(12) Uani 1 1 d .
H33C H -0.2914 -0.7098 0.5648 0.043 Uiso 1 1 calc R
C34C C -0.1908(4) -0.6229(4) 0.5240(3) 0.0309(11) Uani 1 1 d .
C35C C -0.1282(4) -0.5757(4) 0.5422(3) 0.0333(12) Uani 1 1 d .
H35C H -0.0855 -0.5408 0.5073 0.040 Uiso 1 1 calc R
C36C C -0.1277(4) -0.5792(4) 0.6107(3) 0.0339(12) Uani 1 1 d .
H36C H -0.0846 -0.5466 0.6221 0.041 Uiso 1 1 calc R
N41C N -0.1974(3) -0.6029(3) 0.3123(2) 0.0289(9) Uani 1 1 d .
C41C C -0.2740(4) -0.6243(3) 0.3631(3) 0.0318(11) Uani 1 1 d .
H41C H -0.3300 -0.6352 0.3513 0.038 Uiso 1 1 calc R
C42C C -0.2741(4) -0.6310(4) 0.4320(3) 0.0327(11) Uani 1 1 d .
H42C H -0.3300 -0.6451 0.4662 0.039 Uiso 1 1 calc R
C43C C -0.1937(4) -0.6173(3) 0.4510(3) 0.0308(11) Uani 1 1 d .
C44C C -0.1136(4) -0.5959(4) 0.3977(3) 0.0351(12) Uani 1 1 d .
H44C H -0.0557 -0.5871 0.4081 0.042 Uiso 1 1 calc R
C45C C -0.1199(4) -0.5880(4) 0.3305(3) 0.0360(12) Uani 1 1 d .
H45C H -0.0661 -0.5709 0.2952 0.043 Uiso 1 1 calc R
N11D N 0.8441(4) -0.0874(3) 0.4299(2) 0.0362(11) Uani 1 1 d .
C11D C 0.8063(4) -0.0114(4) 0.3987(3) 0.0367(13) Uani 1 1 d .
H11D H 0.7574 0.0215 0.4256 0.044 Uiso 1 1 calc R
C12D C 0.8361(4) 0.0193(4) 0.3301(3) 0.0354(13) Uani 1 1 d .
H12D H 0.8080 0.0729 0.3104 0.042 Uiso 1 1 calc R
C13D C 0.9072(4) -0.0272(3) 0.2889(3) 0.0320(12) Uani 1 1 d .
C14D C 0.9447(4) -0.1061(4) 0.3210(3) 0.0345(12) Uani 1 1 d .
H14D H 0.9923 -0.1411 0.2950 0.041 Uiso 1 1 calc R
C15D C 0.9118(5) -0.1326(4) 0.3907(3) 0.0390(14) Uani 1 1 d .
H15D H 0.9387 -0.1859 0.4118 0.047 Uiso 1 1 calc R
C21D C 0.9384(4) 0.0049(3) 0.2141(3) 0.0297(11) Uani 1 1 d .
C22D C 1.0309(4) -0.0175(3) 0.1776(3) 0.0309(11) Uani 1 1 d .
H22D H 1.0723 -0.0562 0.2009 0.037 Uiso 1 1 calc R
C23D C 1.0624(4) 0.0155(4) 0.1091(3) 0.0339(12) Uani 1 1 d .
H23D H 1.1252 -0.0006 0.0859 0.041 Uiso 1 1 calc R
C24D C 1.0029(4) 0.0724(3) 0.0731(3) 0.0326(12) Uani 1 1 d .
C25D C 0.9113(4) 0.0932(4) 0.1095(3) 0.0358(12) Uani 1 1 d .
H25D H 0.8697 0.1318 0.0862 0.043 Uiso 1 1 calc R
C26D C 0.8789(4) 0.0599(4) 0.1781(3) 0.0335(12) Uani 1 1 d .
H26D H 0.8155 0.0746 0.2009 0.040 Uiso 1 1 calc R
C31D C 1.0370(4) 0.1096(4) -0.0004(3) 0.0359(13) Uani 1 1 d .
C32D C 1.1010(4) 0.0619(4) -0.0446(3) 0.0351(13) Uani 1 1 d .
H32D H 1.1231 0.0043 -0.0277 0.042 Uiso 1 1 calc R
C33D C 1.1337(5) 0.0973(4) -0.1138(3) 0.0415(14) Uani 1 1 d .
H33D H 1.1785 0.0640 -0.1431 0.050 Uiso 1 1 calc R
C34D C 1.1007(4) 0.1820(4) -0.1405(3) 0.0349(12) Uani 1 1 d .
C35D C 1.0371(4) 0.2297(4) -0.0957(3) 0.0362(13) Uani 1 1 d .
H35D H 1.0147 0.2873 -0.1125 0.043 Uiso 1 1 calc R
C36D C 1.0055(5) 0.1943(4) -0.0266(3) 0.0374(13) Uani 1 1 d .
H36D H 0.9621 0.2282 0.0031 0.045 Uiso 1 1 calc R
N41D N 1.2188(4) 0.3014(3) -0.3473(3) 0.0371(12) Uani 1 1 d .
C41D C 1.2691(5) 0.2382(4) -0.3129(3) 0.0389(14) Uani 1 1 d .
H41D H 1.3317 0.2206 -0.3353 0.047 Uiso 1 1 calc R
C42D C 1.2333(5) 0.1983(4) -0.2466(3) 0.0387(14) Uani 1 1 d .
H42D H 1.2716 0.1551 -0.2239 0.046 Uiso 1 1 calc R
C43D C 1.1403(4) 0.2213(4) -0.2125(3) 0.0350(12) Uani 1 1 d .
C44D C 1.0885(5) 0.2851(4) -0.2483(3) 0.0382(13) Uani 1 1 d .
H44D H 1.0253 0.3033 -0.2274 0.046 Uiso 1 1 calc R
C45D C 1.1298(4) 0.3224(4) -0.3149(3) 0.0371(13) Uani 1 1 d .
H45D H 1.0927 0.3654 -0.3389 0.044 Uiso 1 1 calc R
N11E N 0.0740(4) -0.8730(3) 1.5671(3) 0.0367(11) Uani 1 1 d .
C11E C 0.1235(5) -0.9385(4) 1.6006(3) 0.0402(14) Uani 1 1 d .
H11E H 0.1796 -0.9647 1.5749 0.048 Uiso 1 1 calc R
C12E C 0.0964(4) -0.9689(4) 1.6701(3) 0.0405(14) Uani 1 1 d .
H12E H 0.1339 -1.0150 1.6910 0.049 Uiso 1 1 calc R
C13E C 0.0145(4) -0.9328(4) 1.7102(3) 0.0295(11) Uani 1 1 d .
C14E C -0.0351(5) -0.8642(4) 1.6757(3) 0.0436(15) Uani 1 1 d .
H14E H -0.0904 -0.8358 1.7003 0.052 Uiso 1 1 calc R
C15E C -0.0038(5) -0.8375(4) 1.6058(3) 0.0447(16) Uani 1 1 d .
H15E H -0.0398 -0.7912 1.5838 0.054 Uiso 1 1 calc R
C21E C -0.0193(4) -0.9658(3) 1.7849(3) 0.0280(11) Uani 1 1 d .
C22E C -0.0865(4) -0.9202(4) 1.8282(3) 0.0345(12) Uani 1 1 d .
H22E H -0.1118 -0.8643 1.8102 0.041 Uiso 1 1 calc R
C23E C -0.1185(4) -0.9536(4) 1.8975(3) 0.0336(12) Uani 1 1 d .
H23E H -0.1655 -0.9207 1.9257 0.040 Uiso 1 1 calc R
C24E C -0.0826(4) -1.0344(3) 1.9255(3) 0.0291(11) Uani 1 1 d .
C25E C -0.0140(4) -1.0814(4) 1.8830(3) 0.0347(13) Uani 1 1 d .
H25E H 0.0113 -1.1370 1.9016 0.042 Uiso 1 1 calc R
C26E C 0.0184(4) -1.0483(3) 1.8133(3) 0.0326(12) Uani 1 1 d .
H26E H 0.0657 -1.0810 1.7851 0.039 Uiso 1 1 calc R
C31E C -0.1172(4) -1.0726(3) 2.0006(3) 0.0300(11) Uani 1 1 d .
C32E C -0.0565(4) -1.1283(4) 2.0355(3) 0.0362(13) Uani 1 1 d .
H32E H 0.0064 -1.1432 2.0119 0.043 Uiso 1 1 calc R
C33E C -0.0873(4) -1.1622(4) 2.1051(3) 0.0356(13) Uani 1 1 d .
H33E H -0.0454 -1.1997 2.1287 0.043 Uiso 1 1 calc R
C34E C -0.1795(4) -1.1412(4) 2.1397(3) 0.0327(12) Uani 1 1 d .
C35E C -0.2407(4) -1.0855(4) 2.1051(3) 0.0343(12) Uani 1 1 d .
H35E H -0.3034 -1.0702 2.1289 0.041 Uiso 1 1 calc R
C36E C -0.2094(4) -1.0523(4) 2.0351(3) 0.0342(12) Uani 1 1 d .
H36E H -0.2516 -1.0157 2.0112 0.041 Uiso 1 1 calc R
N41E N -0.2773(4) -1.2409(3) 2.3552(3) 0.0358(11) Uani 1 1 d .
C41E C -0.3027(4) -1.1590(4) 2.3277(3) 0.0349(12) Uani 1 1 d .
H41E H -0.3428 -1.1227 2.3571 0.042 Uiso 1 1 calc R
C42E C -0.2735(4) -1.1249(4) 2.2592(3) 0.0345(12) Uani 1 1 d .
H42E H -0.2953 -1.0673 2.2420 0.041 Uiso 1 1 calc R
C43E C -0.2122(4) -1.1749(4) 2.2149(3) 0.0315(12) Uani 1 1 d .
C44E C -0.1823(4) -1.2597(4) 2.2441(3) 0.0361(13) Uani 1 1 d .
H44E H -0.1383 -1.2959 2.2168 0.043 Uiso 1 1 calc R
C45E C -0.2182(5) -1.2892(4) 2.3129(3) 0.0375(13) Uani 1 1 d .
H45E H -0.1997 -1.3473 2.3314 0.045 Uiso 1 1 calc R
N11F N 0.3298(3) -0.5737(3) 1.4312(2) 0.0315(10) Uani 1 1 d .
C11F C 0.2975(5) -0.4943(5) 1.4053(4) 0.0515(19) Uani 1 1 d .
H11F H 0.2551 -0.4601 1.4353 0.062 Uiso 1 1 calc R
C12F C 0.3238(6) -0.4598(5) 1.3358(4) 0.061(2) Uani 1 1 d .
H12F H 0.2996 -0.4026 1.3195 0.073 Uiso 1 1 calc R
C13F C 0.3850(4) -0.5075(4) 1.2895(3) 0.0312(11) Uani 1 1 d .
C14F C 0.4185(5) -0.5916(4) 1.3187(3) 0.0369(13) Uani 1 1 d .
H14F H 0.4609 -0.6281 1.2907 0.044 Uiso 1 1 calc R
C15F C 0.3883(5) -0.6200(4) 1.3893(3) 0.0380(13) Uani 1 1 d .
H15F H 0.4116 -0.6764 1.4081 0.046 Uiso 1 1 calc R
C21F C 0.4176(4) -0.4739(4) 1.2151(3) 0.0298(11) Uani 1 1 d .
C22F C 0.3814(4) -0.3920(4) 1.1867(3) 0.0346(12) Uani 1 1 d .
H22F H 0.3337 -0.3593 1.2146 0.042 Uiso 1 1 calc R
C23F C 0.4148(4) -0.3585(4) 1.1179(3) 0.0358(13) Uani 1 1 d .
H23F H 0.3893 -0.3030 1.0994 0.043 Uiso 1 1 calc R
C24F C 0.4850(4) -0.4043(4) 1.0750(3) 0.0309(11) Uani 1 1 d .
C25F C 0.5194(4) -0.4859(4) 1.1037(3) 0.0358(13) Uani 1 1 d .
H25F H 0.5664 -0.5191 1.0757 0.043 Uiso 1 1 calc R
C26F C 0.4862(4) -0.5200(4) 1.1730(3) 0.0344(12) Uani 1 1 d .
H26F H 0.5113 -0.5758 1.1914 0.041 Uiso 1 1 calc R
C31F C 0.5202(4) -0.3671(3) 1.0015(3) 0.0301(11) Uani 1 1 d .
C32F C 0.6132(4) -0.3913(4) 0.9663(3) 0.0324(12) Uani 1 1 d .
H32F H 0.6533 -0.4307 0.9904 0.039 Uiso 1 1 calc R
C33F C 0.6460(4) -0.3590(4) 0.8985(3) 0.0342(12) Uani 1 1 d .
H33F H 0.7090 -0.3757 0.8761 0.041 Uiso 1 1 calc R
C34F C 0.5877(4) -0.3009(3) 0.8610(3) 0.0303(11) Uani 1 1 d .
C35F C 0.4975(4) -0.2767(4) 0.8949(3) 0.0347(12) Uani 1 1 d .
H35F H 0.4574 -0.2372 0.8709 0.042 Uiso 1 1 calc R
C36F C 0.4638(4) -0.3098(4) 0.9649(3) 0.0347(12) Uani 1 1 d .
H36F H 0.4011 -0.2924 0.9874 0.042 Uiso 1 1 calc R
N41F N 0.7041(4) -0.1926(3) 0.6494(3) 0.0376(11) Uani 1 1 d .
C41F C 0.6318(5) -0.1495(4) 0.6893(3) 0.0372(13) Uani 1 1 d .
H41F H 0.6081 -0.0939 0.6695 0.045 Uiso 1 1 calc R
C42F C 0.5907(5) -0.1819(4) 0.7570(3) 0.0361(13) Uani 1 1 d .
H42F H 0.5399 -0.1493 0.7826 0.043 Uiso 1 1 calc R
C43F C 0.6259(4) -0.2642(3) 0.7873(3) 0.0314(11) Uani 1 1 d .
C44F C 0.6987(4) -0.3088(4) 0.7451(3) 0.0333(12) Uani 1 1 d .
H44F H 0.7233 -0.3650 0.7630 0.040 Uiso 1 1 calc R
C45F C 0.7351(4) -0.2719(4) 0.6778(3) 0.0329(12) Uani 1 1 d .
H45F H 0.7842 -0.3041 0.6505 0.039 Uiso 1 1 calc R
N11G N 0.5934(4) -0.3518(3) 0.5746(3) 0.0350(11) Uani 1 1 d .
C11G C 0.5227(4) -0.3101(4) 0.6147(3) 0.0360(13) Uani 1 1 d .
H11G H 0.4956 -0.2562 0.5946 0.043 Uiso 1 1 calc R
C12G C 0.4869(4) -0.3403(4) 0.6833(3) 0.0361(13) Uani 1 1 d .
H12G H 0.4361 -0.3081 0.7092 0.043 Uiso 1 1 calc R
C13G C 0.5266(4) -0.4201(4) 0.7148(3) 0.0302(11) Uani 1 1 d .
C14G C 0.6009(4) -0.4628(4) 0.6728(3) 0.0338(12) Uani 1 1 d .
H14G H 0.6305 -0.5162 0.6914 0.041 Uiso 1 1 calc R
C15G C 0.6320(5) -0.4276(4) 0.6040(3) 0.0368(13) Uani 1 1 d .
H15G H 0.6825 -0.4582 0.5765 0.044 Uiso 1 1 calc R
C21G C 0.4905(4) -0.4565(3) 0.7880(3) 0.0303(11) Uani 1 1 d .
C22G C 0.5486(4) -0.5127(4) 0.8247(3) 0.0391(13) Uani 1 1 d .
H22G H 0.6122 -0.5274 0.8024 0.047 Uiso 1 1 calc R
C23G C 0.5154(5) -0.5479(4) 0.8934(3) 0.0391(13) Uani 1 1 d .
H23G H 0.5560 -0.5868 0.9174 0.047 Uiso 1 1 calc R
C24G C 0.4220(4) -0.5260(4) 0.9271(3) 0.0358(13) Uani 1 1 d .
C25G C 0.3650(4) -0.4697(4) 0.8908(3) 0.0352(13) Uani 1 1 d .
H25G H 0.3019 -0.4540 0.9136 0.042 Uiso 1 1 calc R
C26G C 0.3970(4) -0.4351(4) 0.8219(3) 0.0350(12) Uani 1 1 d .
H26G H 0.3558 -0.3972 0.7979 0.042 Uiso 1 1 calc R
C31G C 0.3846(5) -0.5646(4) 0.9998(3) 0.0363(13) Uani 1 1 d .
C32G C 0.3170(5) -0.5188(4) 1.0445(3) 0.0368(13) Uani 1 1 d .
H32G H 0.2945 -0.4614 1.0273 0.044 Uiso 1 1 calc R
C33G C 0.2815(4) -0.5539(4) 1.1129(3) 0.0362(13) Uani 1 1 d .
H33G H 0.2339 -0.5215 1.1411 0.043 Uiso 1 1 calc R
C34G C 0.3161(5) -0.6374(4) 1.1402(3) 0.0374(13) Uani 1 1 d .
C35G C 0.3835(5) -0.6833(4) 1.0969(3) 0.0394(14) Uani 1 1 d .
H35G H 0.4065 -0.7404 1.1143 0.047 Uiso 1 1 calc R
C36G C 0.4183(5) -0.6479(4) 1.0289(3) 0.0435(15) Uani 1 1 d .
H36G H 0.4662 -0.6805 1.0010 0.052 Uiso 1 1 calc R
N41G N 0.1994(4) -0.7566(3) 1.3486(2) 0.0335(10) Uani 1 1 d .
C41G C 0.2868(5) -0.7804(4) 1.3153(3) 0.0384(13) Uani 1 1 d .
H41G H 0.3224 -0.8260 1.3383 0.046 Uiso 1 1 calc R
C42G C 0.3290(4) -0.7420(4) 1.2484(3) 0.0390(13) Uani 1 1 d .
H42G H 0.3916 -0.7612 1.2271 0.047 Uiso 1 1 calc R
C43G C 0.2773(4) -0.6745(3) 1.2128(3) 0.0325(12) Uani 1 1 d .
C44G C 0.1878(5) -0.6477(4) 1.2491(3) 0.0396(14) Uani 1 1 d .
H44G H 0.1511 -0.6007 1.2284 0.048 Uiso 1 1 calc R
C45G C 0.1524(5) -0.6896(4) 1.3153(3) 0.0389(14) Uani 1 1 d .
H45G H 0.0911 -0.6699 1.3388 0.047 Uiso 1 1 calc R
N1A N 0.5857(4) -0.0899(4) 0.5150(3) 0.0460(13) Uani 1 1 d .
O3A O 0.6418(3) -0.1538(3) 0.5000(3) 0.0464(11) Uani 1 1 d .
O2A O 0.6154(5) -0.0360(3) 0.5416(3) 0.0617(14) Uani 1 1 d .
O1A O 0.5061(4) -0.0810(4) 0.5046(4) 0.0730(17) Uani 1 1 d .
N1B N 0.5644(4) -0.4607(4) 0.4333(3) 0.0413(12) Uani 1 1 d .
O3B O 0.6151(4) -0.4005(3) 0.4000(3) 0.0586(14) Uani 1 1 d .
O2B O 0.5470(5) -0.4741(4) 0.4965(3) 0.0756(19) Uani 1 1 d .
O1B O 0.5332(4) -0.5069(4) 0.4028(3) 0.0574(13) Uani 1 1 d .
N1C N 0.8362(4) -0.3435(3) 0.4922(3) 0.0400(12) Uani 1 1 d .
O3C O 0.7838(3) -0.2766(3) 0.5080(2) 0.0437(10) Uani 1 1 d .
O2C O 0.8037(4) -0.3928(3) 0.4627(2) 0.0460(11) Uani 1 1 d .
O1C O 0.9148(4) -0.3575(4) 0.5039(4) 0.0723(17) Uani 1 1 d .
N1D N 0.2235(6) -0.9906(4) 1.4263(3) 0.0592(18) Uani 1 1 d .
O3D O 0.2557(4) -0.9354(3) 1.4494(2) 0.0532(12) Uani 1 1 d .
O2D O 0.2705(7) -1.0591(4) 1.4140(4) 0.092(2) Uani 1 1 d .
O1D O 0.1442(5) -0.9735(3) 1.4150(3) 0.0700(17) Uani 1 1 d .
N1E N -0.0766(4) -0.8400(3) 1.4317(3) 0.0441(12) Uani 1 1 d .
O3E O -0.0660(5) -0.8894(5) 1.4860(3) 0.0734(18) Uani 1 1 d .
O2E O -0.1517(4) -0.8292(3) 1.4132(3) 0.0604(14) Uani 1 1 d .
O1E O -0.0062(4) -0.8001(3) 1.3952(3) 0.0526(12) Uani 1 1 d .
N1F N 0.1227(4) -0.6658(3) 1.4998(2) 0.0347(11) Uani 1 1 d .
O3F O 0.0575(3) -0.6833(3) 1.4755(2) 0.0397(9) Uani 1 1 d .
O2F O 0.1198(3) -0.5967(3) 1.5226(2) 0.0445(10) Uani 1 1 d .
O1F O 0.1936(3) -0.7213(3) 1.5011(2) 0.0364(9) Uani 1 1 d .
N1G N -0.0051(5) -0.4568(4) 1.1407(3) 0.0580(17) Uani 1 1 d .
O1G O -0.0689(6) -0.4881(5) 1.1532(12) 0.255(12) Uani 1 1 d .
O2G O 0.0240(15) -0.4353(10) 1.0839(5) 0.246(11) Uani 1 1 d .
O3G O 0.0415(11) -0.457(2) 1.1766(9) 0.321(15) Uani 1 1 d .
N1H N -0.3429(4) -0.7312(3) 1.2565(3) 0.0418(12) Uani 1 1 d .
O3H O -0.4188(4) -0.7638(4) 1.2876(4) 0.0709(18) Uani 1 1 d .
O2H O -0.2671(4) -0.7748(3) 1.2474(3) 0.0599(14) Uani 1 1 d .
O1H O -0.3437(3) -0.6495(3) 1.2325(2) 0.0404(9) Uani 1 1 d .
N1I N 0.5627(8) 0.1290(6) 0.7115(5) 0.093(3) Uani 1 1 d .
O3I O 0.6117(5) 0.1288(6) 0.7521(4) 0.097(3) Uani 1 1 d .
O2I O 0.4957(14) 0.0934(15) 0.7367(9) 0.275(13) Uani 1 1 d .
O1I O 0.5877(14) 0.1589(12) 0.6566(6) 0.239(9) Uani 1 1 d .
N1J N 0.6143(5) 0.1276(3) 0.9532(3) 0.0501(14) Uani 1 1 d .
O3J O 0.6357(4) 0.1480(3) 0.8898(2) 0.0478(11) Uani 1 1 d .
O2J O 0.5520(4) 0.0758(3) 0.9813(3) 0.0521(12) Uani 1 1 d .
O1J O 0.6562(7) 0.1598(5) 0.9881(4) 0.098(3) Uani 1 1 d .
N1K N 0.3785(5) -0.0631(4) 0.9175(6) 0.079(3) Uani 1 1 d .
O3K O 0.4145(4) -0.0316(3) 0.9570(3) 0.0621(15) Uani 1 1 d .
O2K O 0.4136(6) -0.0398(5) 0.8539(4) 0.090(2) Uani 1 1 d .
O1K O 0.3155(6) -0.1096(5) 0.9373(6) 0.120(4) Uani 1 1 d .
N1L N 2.0257(5) 1.6165(4) -1.3714(3) 0.0554(16) Uani 1 1 d .
O3L O 1.9442(5) 1.6443(5) -1.3472(4) 0.084(2) Uani 1 1 d .
O2L O 2.0563(4) 1.5417(3) -1.3509(3) 0.0618(15) Uani 1 1 d .
O1L O 2.0770(6) 1.6648(5) -1.4184(4) 0.099(3) Uani 1 1 d .
O1M O 0.5032(4) -0.2273(4) 0.4467(3) 0.0612(14) Uani 1 1 d .
C1M C 0.4211(7) -0.2556(7) 0.4394(7) 0.091(4) Uani 1 1 d .
H1M1 H 0.3750 -0.2055 0.4333 0.137 Uiso 1 1 calc R
H1M2 H 0.3946 -0.2969 0.4805 0.137 Uiso 1 1 calc R
H1M3 H 0.4352 -0.2846 0.3991 0.137 Uiso 1 1 calc R
O2M O 0.8077(4) -0.0012(3) 0.5638(3) 0.0586(14) Uani 1 1 d .
C2M C 0.7808(15) 0.0364(11) 0.6173(7) 0.198(12) Uani 1 1 d .
H2M1 H 0.8127 0.0905 0.6089 0.296 Uiso 1 1 calc R
H2M2 H 0.7974 -0.0028 0.6570 0.296 Uiso 1 1 calc R
H2M3 H 0.7120 0.0500 0.6265 0.296 Uiso 1 1 calc R
C3M C 1.0077(8) -0.1315(7) 0.5499(11) 0.158(9) Uani 1 1 d .
H3M1 H 1.0609 -0.1675 0.5649 0.237 Uiso 1 1 calc R
H3M2 H 0.9914 -0.0812 0.5738 0.237 Uiso 1 1 calc R
H3M3 H 1.0259 -0.1109 0.5002 0.237 Uiso 1 1 calc R
O3M O 0.9284(4) -0.1817(3) 0.5652(3) 0.0606(15) Uani 1 1 d .
C4M C 0.2895(9) -0.4327(7) 1.5916(10) 0.140(7) Uani 1 1 d .
H4M1 H 0.2460 -0.3847 1.6080 0.210 Uiso 1 1 calc R
H4M2 H 0.3338 -0.4102 1.5488 0.210 Uiso 1 1 calc R
H4M3 H 0.3251 -0.4594 1.6263 0.210 Uiso 1 1 calc R
O4M O 0.2382(4) -0.4948(3) 1.5798(3) 0.0568(13) Uani 1 1 d .
O5M O 0.4326(4) -0.6017(3) 1.5640(3) 0.0509(12) Uani 1 1 d .
C5M C 0.4655(8) -0.6183(7) 1.6257(5) 0.085(3) Uani 1 1 d .
H5M1 H 0.5303 -0.6001 1.6159 0.128 Uiso 1 1 calc R
H5M2 H 0.4653 -0.6808 1.6444 0.128 Uiso 1 1 calc R
H5M3 H 0.4238 -0.5853 1.6592 0.128 Uiso 1 1 calc R
O6M O 0.3876(3) -0.7585(3) 1.5333(2) 0.0427(10) Uani 1 1 d .
C6M C 0.3651(6) -0.8413(5) 1.5253(6) 0.074(3) Uani 1 1 d .
H6M1 H 0.3209 -0.8670 1.5670 0.110 Uiso 1 1 calc R
H6M2 H 0.4233 -0.8799 1.5172 0.110 Uiso 1 1 calc R
H6M3 H 0.3356 -0.8339 1.4861 0.110 Uiso 1 1 calc R
O7M O 0.5705(4) 0.2157(4) 0.5238(3) 0.0682(16) Uani 1 1 d .
C7M C 0.6110(7) 0.1736(6) 0.4646(7) 0.092(4) Uani 1 1 d .
H7M1 H 0.6119 0.2164 0.4225 0.137 Uiso 1 1 calc R
H7M2 H 0.5726 0.1260 0.4654 0.137 Uiso 1 1 calc R
H7M3 H 0.6760 0.1501 0.4660 0.137 Uiso 1 1 calc R
O8M O -0.4226(12) -0.8163(8) 1.1259(7) 0.171(5) Uani 1 1 d .
C8M C -0.4054(11) -0.8912(6) 1.1605(6) 0.100(4) Uani 1 1 d .
H8M1 H -0.3380 -0.9101 1.1459 0.149 Uiso 1 1 calc R
H8M2 H -0.4442 -0.9335 1.1526 0.149 Uiso 1 1 calc R
H8M3 H -0.4205 -0.8875 1.2095 0.149 Uiso 1 1 calc R
O9M O 0.6019(5) 0.0466(4) 0.3375(4) 0.087(2) Uani 1 1 d .
C9M C 0.5004(7) 0.0408(6) 0.3539(6) 0.078(3) Uani 1 1 d .
H9M1 H 0.4734 0.0527 0.4006 0.117 Uiso 1 1 calc R
H9M2 H 0.4866 -0.0179 0.3511 0.117 Uiso 1 1 calc R
H9M3 H 0.4724 0.0839 0.3212 0.117 Uiso 1 1 calc R
O1W O 0.1649(17) -0.2966(17) 1.0260(14) 0.338(18) Uani 1 1 d .
C101 C 0.0916(8) -0.3461(6) 1.3279(9) 0.112(6) Uani 1 1 d .
C102 C 0.1229(7) -0.3116(7) 1.2597(10) 0.139(8) Uani 1 1 d .
H102 H 0.1090 -0.3363 1.2246 0.167 Uiso 1 1 calc R
C103 C 0.1730(10) -0.2428(8) 1.2449(14) 0.193(16) Uani 1 1 d .
C104 C 0.1950(8) -0.2118(8) 1.2987(14) 0.183(16) Uani 1 1 d .
H104 H 0.2344 -0.1643 1.2870 0.220 Uiso 1 1 calc R
C105 C 0.1610(11) -0.2480(11) 1.3743(15) 0.187(12) Uani 1 1 d .
H105 H 0.1721 -0.2266 1.4120 0.225 Uiso 1 1 calc R
C106 C 0.1154(11) -0.3120(10) 1.3769(13) 0.156(9) Uani 1 1 d .
H106 H 0.0933 -0.3426 1.4221 0.188 Uiso 1 1 calc R
C107 C 0.0388(11) -0.4226(9) 1.3448(9) 0.126(5) Uani 1 1 d .
H10A H 0.0288 -0.4374 1.3027 0.189 Uiso 1 1 calc R
H10B H -0.0227 -0.4110 1.3756 0.189 Uiso 1 1 calc R
H10C H 0.0745 -0.4716 1.3676 0.189 Uiso 1 1 calc R
C108 C 0.2075(13) -0.2030(12) 1.1731(18) 0.36(3) Uani 1 1 d .
H10D H 0.1857 -0.2344 1.1432 0.534 Uiso 1 1 calc R
H10E H 0.2770 -0.2062 1.1618 0.534 Uiso 1 1 calc R
H10F H 0.1827 -0.1417 1.1661 0.534 Uiso 1 1 calc R
C201 C 0.2391(8) -1.2060(8) 1.7698(11) 0.130(7) Uani 1 1 d .
C202 C 0.2965(7) -1.1400(6) 1.7570(8) 0.096(4) Uani 1 1 d .
H202 H 0.3155 -1.1205 1.7927 0.115 Uiso 1 1 calc R
C203 C 0.3282(7) -1.0998(6) 1.6833(9) 0.110(6) Uani 1 1 d .
C204 C 0.2977(10) -1.1369(10) 1.6366(9) 0.118(6) Uani 1 1 d .
H204 H 0.3221 -1.1106 1.5904 0.142 Uiso 1 1 calc R
C205 C 0.2476(11) -1.1943(13) 1.6408(18) 0.24(2) Uani 1 1 d .
H205 H 0.2331 -1.2116 1.6025 0.284 Uiso 1 1 calc R
C206 C 0.2130(10) -1.2327(11) 1.7098(14) 0.179(13) Uani 1 1 d .
H206 H 0.1711 -1.2778 1.7189 0.215 Uiso 1 1 calc R
C207 C 0.2012(11) -1.2490(8) 1.8405(11) 0.185(12) Uani 1 1 d .
H20A H 0.1597 -1.2936 1.8401 0.278 Uiso 1 1 calc R
H20B H 0.1649 -1.2055 1.8674 0.278 Uiso 1 1 calc R
H20C H 0.2538 -1.2765 1.8611 0.278 Uiso 1 1 calc R
C208 C 0.3850(10) -1.0288(10) 1.6702(9) 0.119(5) Uani 1 1 d .
H20D H 0.3976 -1.0198 1.7134 0.178 Uiso 1 1 calc R
H20E H 0.3517 -0.9759 1.6500 0.178 Uiso 1 1 calc R
H20F H 0.4452 -1.0412 1.6382 0.178 Uiso 1 1 calc R

loop_
_atom_site_aniso_label
_atom_site_aniso_U_11
_atom_site_aniso_U_22
_atom_site_aniso_U_33
_atom_site_aniso_U_23
_atom_site_aniso_U_13
_atom_site_aniso_U_12
Cd1 0.0425(2) 0.0453(2) 0.01722(17) 0.00008(15) 0.00012(16) -0.00922(17)
Cd2 0.0454(2) 0.0424(2) 0.01706(17) -0.00044(15) -0.00141(16) -0.01275(17)
Cd3 0.0403(2) 0.03440(18) 0.02048(17) -0.01309(14) -0.01378(15) 0.01635(15)
Cd4 0.0432(2) 0.0382(2) 0.02066(18) 0.00217(15) 0.00149(16) -0.00908(16)
Cd5 0.0382(2) 0.03124(19) 0.0463(2) -0.01238(17) -0.01413(19) 0.01155(16)
Cd6 0.0348(2) 0.03674(19) 0.01872(17) -0.00305(14) 0.00114(14) -0.01028(15)
N11A 0.046(3) 0.033(2) 0.020(2) -0.0053(18) -0.006(2) 0.008(2)
C11A 0.041(3) 0.040(3) 0.029(3) -0.003(2) -0.004(2) 0.008(2)
C12A 0.041(3) 0.035(3) 0.034(3) 0.006(2) -0.004(3) 0.004(2)
C13A 0.029(3) 0.028(2) 0.038(3) -0.007(2) -0.006(2) 0.003(2)
C14A 0.028(3) 0.033(3) 0.028(3) -0.003(2) 0.000(2) 0.002(2)
C15A 0.042(3) 0.030(2) 0.030(3) -0.003(2) -0.009(2) 0.007(2)
C21A 0.029(3) 0.029(2) 0.039(3) -0.002(2) -0.009(2) -0.001(2)
C22A 0.037(3) 0.033(3) 0.044(3) -0.009(2) -0.020(3) 0.006(2)
C23A 0.036(3) 0.035(3) 0.045(3) -0.017(2) -0.019(3) 0.012(2)
C24A 0.029(3) 0.024(2) 0.048(3) -0.006(2) -0.011(2) 0.0088(19)
C25A 0.036(3) 0.032(3) 0.043(3) 0.004(2) -0.011(3) 0.008(2)
C26A 0.034(3) 0.031(3) 0.041(3) -0.001(2) -0.004(3) 0.008(2)
C31A 0.026(3) 0.029(2) 0.044(3) -0.009(2) -0.008(2) 0.008(2)
C32A 0.033(3) 0.029(2) 0.047(3) -0.006(2) -0.006(3) 0.009(2)
C33A 0.030(3) 0.031(3) 0.045(3) -0.001(2) -0.006(2) 0.005(2)
C34A 0.032(3) 0.024(2) 0.038(3) -0.011(2) -0.013(2) 0.0020(19)
C35A 0.039(3) 0.036(3) 0.033(3) -0.008(2) -0.009(2) 0.010(2)
C36A 0.052(4) 0.030(3) 0.040(3) -0.008(2) -0.017(3) 0.012(2)
N41A 0.037(2) 0.035(2) 0.022(2) -0.0095(18) -0.0074(19) 0.0071(19)
C41A 0.040(3) 0.043(3) 0.023(3) -0.001(2) -0.005(2) 0.013(2)
C42A 0.043(3) 0.041(3) 0.026(3) -0.006(2) -0.003(2) 0.015(2)
C43A 0.031(3) 0.026(2) 0.034(3) -0.013(2) -0.011(2) 0.0058(19)
C44A 0.036(3) 0.026(2) 0.031(3) -0.001(2) -0.009(2) 0.000(2)
C45A 0.036(3) 0.031(3) 0.034(3) -0.007(2) -0.008(2) 0.003(2)
N11B 0.040(3) 0.034(2) 0.046(3) -0.002(2) -0.017(2) 0.000(2)
C11B 0.030(3) 0.031(3) 0.055(4) -0.008(3) -0.004(3) 0.000(2)
C12B 0.036(3) 0.030(3) 0.044(3) -0.007(2) -0.006(3) 0.000(2)
C13B 0.029(3) 0.032(3) 0.043(3) -0.009(2) -0.012(2) 0.006(2)
C14B 0.035(3) 0.034(3) 0.045(3) -0.011(2) -0.013(3) 0.003(2)
C15B 0.039(3) 0.031(3) 0.044(3) -0.006(2) -0.014(3) 0.003(2)
C21B 0.025(2) 0.028(2) 0.045(3) -0.005(2) -0.010(2) 0.0016(19)
C22B 0.036(3) 0.038(3) 0.042(3) 0.001(3) -0.006(3) 0.006(2)
C23B 0.030(3) 0.041(3) 0.040(3) -0.006(2) -0.005(2) 0.004(2)
C24B 0.023(2) 0.032(3) 0.051(4) -0.010(2) -0.012(2) 0.005(2)
C25B 0.042(3) 0.036(3) 0.038(3) -0.011(2) -0.011(3) 0.009(2)
C26B 0.036(3) 0.034(3) 0.042(3) -0.012(2) -0.011(3) 0.010(2)
C31B 0.027(3) 0.029(2) 0.047(3) -0.010(2) -0.014(2) 0.004(2)
C32B 0.042(3) 0.031(3) 0.040(3) -0.001(2) -0.015(3) 0.003(2)
C33B 0.042(3) 0.030(3) 0.040(3) -0.009(2) -0.011(3) -0.002(2)
C34B 0.027(3) 0.027(2) 0.049(3) -0.009(2) -0.014(2) 0.001(2)
C35B 0.031(3) 0.039(3) 0.044(3) -0.007(3) -0.013(3) 0.003(2)
C36B 0.028(3) 0.041(3) 0.043(3) -0.012(3) -0.008(2) 0.008(2)
N41B 0.038(3) 0.031(2) 0.039(3) -0.005(2) -0.012(2) 0.0006(19)
C41B 0.040(3) 0.038(3) 0.033(3) -0.012(2) -0.007(3) 0.008(2)
C42B 0.041(3) 0.030(3) 0.038(3) -0.004(2) -0.015(3) 0.006(2)
C43B 0.029(3) 0.029(2) 0.039(3) -0.010(2) -0.009(2) -0.002(2)
C44B 0.033(3) 0.033(3) 0.046(3) 0.000(2) -0.009(3) -0.005(2)
C45B 0.036(3) 0.034(3) 0.043(3) -0.001(2) -0.010(3) 0.002(2)
N11C 0.040(3) 0.035(2) 0.016(2) -0.0089(17) -0.0049(18) -0.0002(19)
C11C 0.080(5) 0.048(3) 0.019(3) -0.002(2) -0.005(3) -0.028(3)
C12C 0.075(5) 0.053(4) 0.027(3) -0.007(3) -0.010(3) -0.029(3)
C13C 0.041(3) 0.031(2) 0.018(2) -0.0087(19) -0.007(2) -0.002(2)
C14C 0.064(4) 0.062(4) 0.016(3) -0.007(3) 0.003(3) -0.029(3)
C15C 0.056(4) 0.059(4) 0.022(3) -0.015(3) -0.005(3) -0.021(3)
C21C 0.045(3) 0.032(3) 0.017(2) -0.0011(19) -0.005(2) -0.007(2)
C22C 0.043(3) 0.035(3) 0.021(2) 0.000(2) -0.004(2) -0.016(2)
C23C 0.045(3) 0.040(3) 0.021(2) -0.008(2) -0.001(2) -0.012(2)
C24C 0.039(3) 0.037(3) 0.016(2) -0.0067(19) -0.011(2) -0.003(2)
C25C 0.057(4) 0.047(3) 0.020(3) -0.002(2) -0.006(3) -0.016(3)
C26C 0.056(4) 0.052(3) 0.019(3) -0.008(2) -0.004(3) -0.026(3)
C31C 0.037(3) 0.040(3) 0.017(2) -0.009(2) -0.009(2) 0.005(2)
C32C 0.047(3) 0.040(3) 0.023(3) -0.004(2) -0.003(2) -0.016(2)
C33C 0.044(3) 0.044(3) 0.025(3) -0.009(2) -0.009(2) -0.011(2)
C34C 0.038(3) 0.037(3) 0.019(2) -0.006(2) -0.008(2) 0.000(2)
C35C 0.039(3) 0.040(3) 0.019(2) -0.001(2) -0.005(2) -0.004(2)
C36C 0.038(3) 0.043(3) 0.023(3) -0.010(2) -0.009(2) -0.004(2)
N41C 0.036(2) 0.037(2) 0.0140(19) -0.0078(16) -0.0085(17) 0.0079(18)
C41C 0.036(3) 0.036(3) 0.027(3) -0.009(2) -0.013(2) 0.004(2)
C42C 0.040(3) 0.036(3) 0.024(3) -0.010(2) -0.008(2) -0.001(2)
C43C 0.045(3) 0.030(2) 0.021(2) -0.0082(19) -0.013(2) 0.001(2)
C44C 0.033(3) 0.049(3) 0.025(3) -0.009(2) -0.009(2) -0.002(2)
C45C 0.040(3) 0.049(3) 0.020(2) -0.009(2) -0.006(2) -0.005(2)
N11D 0.045(3) 0.036(2) 0.020(2) 0.0031(19) 0.003(2) -0.006(2)
C11D 0.039(3) 0.034(3) 0.030(3) -0.001(2) 0.002(3) 0.000(2)
C12D 0.040(3) 0.030(3) 0.028(3) 0.003(2) 0.002(2) -0.003(2)
C13D 0.035(3) 0.033(3) 0.026(3) -0.002(2) -0.001(2) -0.009(2)
C14D 0.037(3) 0.033(3) 0.028(3) 0.001(2) 0.000(2) -0.004(2)
C15D 0.043(3) 0.033(3) 0.033(3) -0.001(2) 0.000(3) 0.002(2)
C21D 0.034(3) 0.031(2) 0.022(3) -0.003(2) 0.000(2) -0.011(2)
C22D 0.030(3) 0.033(3) 0.028(3) -0.006(2) -0.002(2) -0.007(2)
C23D 0.034(3) 0.038(3) 0.027(3) -0.009(2) 0.002(2) -0.009(2)
C24D 0.041(3) 0.031(3) 0.021(3) -0.003(2) 0.007(2) -0.016(2)
C25D 0.037(3) 0.042(3) 0.026(3) 0.000(2) -0.004(2) -0.008(2)
C26D 0.029(3) 0.036(3) 0.030(3) -0.001(2) 0.002(2) -0.008(2)
C31D 0.042(3) 0.042(3) 0.024(3) -0.006(2) -0.001(2) -0.016(2)
C32D 0.041(3) 0.036(3) 0.024(3) -0.004(2) 0.005(2) -0.012(2)
C33D 0.050(4) 0.046(3) 0.024(3) -0.008(2) 0.005(3) -0.016(3)
C34D 0.038(3) 0.041(3) 0.023(3) 0.000(2) -0.002(2) -0.015(2)
C35D 0.043(3) 0.042(3) 0.022(3) 0.000(2) -0.003(2) -0.012(2)
C36D 0.045(3) 0.045(3) 0.020(3) -0.003(2) 0.003(2) -0.018(3)
N41D 0.044(3) 0.040(3) 0.026(3) -0.007(2) -0.001(2) -0.013(2)
C41D 0.038(3) 0.050(3) 0.024(3) -0.004(2) 0.004(2) -0.013(3)
C42D 0.040(3) 0.048(3) 0.025(3) 0.001(2) -0.003(3) -0.013(3)
C43D 0.042(3) 0.043(3) 0.019(3) -0.003(2) 0.000(2) -0.014(2)
C44D 0.037(3) 0.052(3) 0.024(3) -0.003(2) -0.002(2) -0.010(3)
C45D 0.039(3) 0.050(3) 0.019(3) -0.003(2) 0.000(2) -0.007(3)
N11E 0.035(3) 0.041(3) 0.030(3) -0.001(2) -0.003(2) -0.008(2)
C11E 0.041(3) 0.050(3) 0.023(3) -0.004(2) 0.003(3) -0.005(3)
C12E 0.037(3) 0.047(3) 0.030(3) -0.003(3) 0.000(3) 0.005(3)
C13E 0.032(3) 0.038(3) 0.015(2) -0.003(2) 0.003(2) -0.009(2)
C14E 0.049(4) 0.049(3) 0.024(3) -0.003(3) 0.004(3) 0.002(3)
C15E 0.048(4) 0.050(3) 0.024(3) 0.007(3) 0.003(3) 0.002(3)
C21E 0.032(3) 0.034(3) 0.015(2) 0.0006(19) 0.000(2) -0.008(2)
C22E 0.043(3) 0.039(3) 0.016(2) 0.001(2) 0.001(2) -0.006(2)
C23E 0.039(3) 0.039(3) 0.018(3) -0.003(2) 0.002(2) -0.003(2)
C24E 0.032(3) 0.036(3) 0.018(2) -0.002(2) -0.002(2) -0.012(2)
C25E 0.041(3) 0.033(3) 0.024(3) -0.003(2) 0.002(2) -0.002(2)
C26E 0.038(3) 0.031(3) 0.026(3) -0.004(2) -0.001(2) -0.003(2)
C31E 0.037(3) 0.031(2) 0.018(2) -0.001(2) 0.001(2) -0.007(2)
C32E 0.031(3) 0.051(3) 0.022(3) 0.002(2) -0.001(2) -0.008(2)
C33E 0.031(3) 0.050(3) 0.021(3) 0.005(2) -0.004(2) -0.005(2)
C34E 0.033(3) 0.040(3) 0.021(3) 0.002(2) -0.001(2) -0.013(2)
C35E 0.034(3) 0.045(3) 0.019(3) 0.001(2) 0.000(2) -0.008(2)
C36E 0.037(3) 0.043(3) 0.019(3) 0.004(2) -0.001(2) -0.012(2)
N41E 0.037(3) 0.043(3) 0.023(2) 0.002(2) 0.000(2) -0.011(2)
C41E 0.036(3) 0.042(3) 0.025(3) -0.003(2) -0.003(2) -0.010(2)
C42E 0.036(3) 0.043(3) 0.023(3) 0.000(2) -0.002(2) -0.013(2)
C43E 0.035(3) 0.039(3) 0.017(2) 0.002(2) -0.002(2) -0.008(2)
C44E 0.034(3) 0.042(3) 0.026(3) 0.001(2) 0.000(2) -0.005(2)
C45E 0.044(3) 0.035(3) 0.027(3) 0.003(2) -0.002(3) -0.003(2)
N11F 0.033(2) 0.041(2) 0.017(2) 0.0002(18) 0.0014(19) -0.0108(19)
C11F 0.056(4) 0.052(4) 0.030(3) 0.001(3) 0.006(3) 0.019(3)
C12F 0.078(5) 0.052(4) 0.026(3) 0.007(3) 0.012(3) 0.026(4)
C13F 0.029(3) 0.037(3) 0.025(3) -0.002(2) -0.002(2) -0.004(2)
C14F 0.045(3) 0.035(3) 0.027(3) -0.005(2) -0.004(2) 0.001(2)
C15F 0.049(4) 0.033(3) 0.027(3) -0.004(2) -0.003(3) 0.001(2)
C21F 0.025(2) 0.036(3) 0.025(3) 0.000(2) -0.003(2) -0.005(2)
C22F 0.033(3) 0.039(3) 0.024(3) 0.000(2) 0.000(2) 0.002(2)
C23F 0.038(3) 0.039(3) 0.024(3) 0.003(2) -0.001(2) 0.000(2)
C24F 0.030(3) 0.037(3) 0.024(3) -0.002(2) -0.004(2) -0.004(2)
C25F 0.031(3) 0.045(3) 0.025(3) -0.001(2) 0.000(2) 0.000(2)
C26F 0.032(3) 0.039(3) 0.027(3) 0.001(2) -0.004(2) 0.002(2)
C31F 0.033(3) 0.035(3) 0.021(2) -0.003(2) 0.001(2) -0.012(2)
C32F 0.032(3) 0.033(3) 0.028(3) -0.005(2) 0.000(2) -0.001(2)
C33F 0.034(3) 0.038(3) 0.029(3) -0.002(2) -0.006(2) -0.006(2)
C34F 0.038(3) 0.031(3) 0.021(3) -0.007(2) 0.001(2) -0.013(2)
C35F 0.034(3) 0.039(3) 0.027(3) 0.004(2) -0.004(2) -0.006(2)
C36F 0.031(3) 0.045(3) 0.023(3) -0.003(2) 0.001(2) 0.000(2)
N41F 0.044(3) 0.042(3) 0.025(2) 0.001(2) -0.007(2) -0.008(2)
C41F 0.047(3) 0.036(3) 0.025(3) -0.006(2) -0.001(3) -0.005(2)
C42F 0.047(3) 0.036(3) 0.021(3) -0.001(2) -0.003(2) -0.004(2)
C43F 0.035(3) 0.033(3) 0.026(3) -0.005(2) -0.003(2) -0.010(2)
C44F 0.040(3) 0.033(3) 0.025(3) -0.004(2) -0.003(2) -0.003(2)
C45F 0.037(3) 0.039(3) 0.021(3) -0.004(2) -0.001(2) -0.010(2)
N11G 0.038(3) 0.038(2) 0.025(2) -0.0036(19) 0.001(2) -0.009(2)
C11G 0.037(3) 0.038(3) 0.026(3) 0.001(2) 0.002(2) -0.008(2)
C12G 0.038(3) 0.043(3) 0.024(3) -0.008(2) 0.004(2) -0.008(2)
C13G 0.037(3) 0.037(3) 0.016(2) -0.004(2) -0.001(2) -0.012(2)
C14G 0.040(3) 0.035(3) 0.024(3) -0.001(2) -0.003(2) -0.009(2)
C15G 0.042(3) 0.046(3) 0.021(3) -0.008(2) 0.002(2) -0.011(2)
C21G 0.036(3) 0.035(3) 0.017(2) -0.004(2) 0.003(2) -0.015(2)
C22G 0.035(3) 0.049(3) 0.030(3) -0.002(3) -0.001(2) -0.012(3)
C23G 0.041(3) 0.047(3) 0.027(3) 0.002(2) -0.007(3) -0.009(3)
C24G 0.042(3) 0.043(3) 0.021(3) -0.005(2) 0.002(2) -0.018(2)
C25G 0.040(3) 0.035(3) 0.024(3) -0.001(2) 0.004(2) -0.009(2)
C26G 0.040(3) 0.040(3) 0.022(3) -0.003(2) -0.001(2) -0.010(2)
C31G 0.046(3) 0.041(3) 0.019(3) 0.000(2) 0.000(2) -0.017(2)
C32G 0.047(3) 0.036(3) 0.023(3) 0.001(2) -0.001(2) -0.014(2)
C33G 0.039(3) 0.041(3) 0.023(3) 0.001(2) 0.002(2) -0.013(2)
C34G 0.045(3) 0.043(3) 0.022(3) -0.004(2) 0.004(2) -0.019(3)
C35G 0.043(3) 0.040(3) 0.027(3) -0.003(2) 0.008(3) -0.011(2)
C36G 0.050(4) 0.042(3) 0.030(3) -0.007(3) 0.009(3) -0.011(3)
N41G 0.042(3) 0.036(2) 0.021(2) -0.0010(19) -0.002(2) -0.011(2)
C41G 0.041(3) 0.045(3) 0.027(3) 0.000(2) -0.004(3) -0.012(2)
C42G 0.035(3) 0.047(3) 0.031(3) -0.001(3) -0.001(3) -0.011(2)
C43G 0.041(3) 0.033(3) 0.022(3) -0.003(2) 0.000(2) -0.018(2)
C44G 0.048(4) 0.036(3) 0.028(3) -0.001(2) 0.003(3) -0.010(3)
C45G 0.040(3) 0.044(3) 0.026(3) 0.001(2) 0.003(3) -0.005(2)
N1A 0.052(3) 0.049(3) 0.030(3) 0.001(2) -0.006(2) 0.000(3)
O3A 0.045(3) 0.050(3) 0.040(3) -0.001(2) -0.007(2) -0.007(2)
O2A 0.084(4) 0.056(3) 0.042(3) -0.007(2) -0.011(3) 0.001(3)
O1A 0.055(3) 0.093(4) 0.071(4) -0.021(3) -0.021(3) 0.019(3)
N1B 0.040(3) 0.051(3) 0.033(3) -0.011(2) 0.001(2) -0.012(2)
O3B 0.071(4) 0.062(3) 0.042(3) -0.005(2) -0.001(3) -0.032(3)
O2B 0.114(5) 0.082(4) 0.033(3) -0.016(3) 0.006(3) -0.054(4)
O1B 0.058(3) 0.075(3) 0.050(3) -0.024(3) -0.011(2) -0.025(3)
N1C 0.049(3) 0.041(3) 0.029(3) -0.002(2) -0.007(2) -0.007(2)
O3C 0.051(3) 0.039(2) 0.038(2) -0.0096(19) -0.001(2) -0.0068(19)
O2C 0.061(3) 0.043(2) 0.035(2) -0.0080(19) -0.012(2) -0.003(2)
O1C 0.060(4) 0.072(4) 0.098(5) -0.031(3) -0.036(3) 0.010(3)
N1D 0.092(6) 0.046(3) 0.032(3) -0.009(2) -0.001(3) 0.002(3)
O3D 0.066(3) 0.057(3) 0.033(2) -0.008(2) -0.004(2) -0.009(2)
O2D 0.148(7) 0.054(3) 0.075(5) -0.028(3) -0.030(5) 0.027(4)
O1D 0.098(5) 0.052(3) 0.065(4) -0.013(3) -0.019(4) -0.016(3)
N1E 0.047(3) 0.048(3) 0.040(3) -0.011(2) -0.006(2) -0.016(2)
O3E 0.081(4) 0.102(4) 0.036(3) 0.012(3) -0.016(3) -0.034(4)
O2E 0.042(3) 0.059(3) 0.083(4) -0.014(3) -0.016(3) -0.007(2)
O1E 0.049(3) 0.063(3) 0.047(3) -0.004(2) -0.009(2) -0.027(2)
N1F 0.034(3) 0.048(3) 0.020(2) -0.0006(19) 0.0004(19) -0.012(2)
O3F 0.039(2) 0.050(2) 0.030(2) -0.0106(18) -0.0062(18) -0.0018(18)
O2F 0.046(3) 0.044(2) 0.044(3) -0.015(2) -0.004(2) -0.0045(19)
O1F 0.034(2) 0.041(2) 0.033(2) -0.0025(16) -0.0101(17) -0.0015(17)
N1G 0.068(4) 0.073(4) 0.041(3) -0.004(3) -0.014(3) -0.042(4)
O1G 0.053(5) 0.061(4) 0.61(4) 0.017(10) -0.055(10) -0.014(4)
O2G 0.39(3) 0.228(15) 0.043(5) 0.010(7) 0.010(10) 0.086(17)
O3G 0.134(12) 0.73(5) 0.182(15) -0.28(2) -0.050(11) -0.007(19)
N1H 0.047(3) 0.044(3) 0.037(3) -0.015(2) -0.011(2) 0.003(2)
O3H 0.051(3) 0.057(3) 0.095(5) -0.016(3) 0.007(3) -0.013(2)
O2H 0.048(3) 0.053(3) 0.082(4) -0.024(3) -0.020(3) 0.015(2)
O1H 0.048(2) 0.043(2) 0.032(2) -0.0053(17) -0.0160(19) 0.0037(18)
N1I 0.115(8) 0.094(6) 0.054(5) 0.006(5) -0.005(5) -0.012(6)
O3I 0.081(5) 0.127(6) 0.063(4) -0.012(4) -0.011(4) 0.054(4)
O2I 0.264(19) 0.44(3) 0.182(15) -0.197(17) 0.038(13) -0.23(2)
O1I 0.35(2) 0.299(19) 0.073(7) 0.073(10) -0.103(11) -0.086(17)
N1J 0.065(4) 0.037(3) 0.049(3) -0.005(2) -0.011(3) -0.016(3)
O3J 0.058(3) 0.047(2) 0.039(3) 0.000(2) -0.010(2) -0.019(2)
O2J 0.056(3) 0.051(3) 0.050(3) -0.009(2) -0.006(2) -0.018(2)
O1J 0.157(8) 0.093(5) 0.063(4) -0.002(4) -0.039(5) -0.075(5)
N1K 0.052(4) 0.043(3) 0.150(10) -0.021(5) -0.033(5) -0.005(3)
O3K 0.058(3) 0.050(3) 0.072(4) 0.000(3) -0.012(3) 0.002(2)
O2K 0.098(6) 0.092(5) 0.093(6) -0.022(4) -0.031(5) -0.023(4)
O1K 0.083(5) 0.088(5) 0.191(11) -0.017(6) -0.025(6) -0.044(4)
N1L 0.071(4) 0.048(3) 0.055(4) -0.015(3) -0.027(3) 0.003(3)
O3L 0.067(4) 0.115(5) 0.069(4) -0.033(4) -0.021(3) 0.031(4)
O2L 0.061(3) 0.050(3) 0.067(4) -0.002(3) -0.009(3) 0.003(2)
O1L 0.106(6) 0.079(4) 0.099(6) 0.026(4) -0.028(5) -0.022(4)
O1M 0.047(3) 0.073(3) 0.061(3) -0.007(3) -0.015(3) 0.004(2)
C1M 0.053(5) 0.092(7) 0.116(10) 0.015(7) -0.021(6) -0.005(5)
O2M 0.075(4) 0.051(3) 0.045(3) -0.010(2) 0.003(3) -0.017(2)
C2M 0.30(3) 0.207(17) 0.087(9) -0.083(10) 0.088(13) -0.200(19)
C3M 0.073(7) 0.060(6) 0.35(3) 0.012(10) -0.095(12) -0.021(5)
O3M 0.050(3) 0.051(3) 0.079(4) 0.003(3) -0.019(3) -0.009(2)
C4M 0.073(7) 0.078(7) 0.28(2) -0.102(10) -0.007(10) -0.015(5)
O4M 0.053(3) 0.050(3) 0.067(4) -0.028(2) 0.005(3) -0.011(2)
O5M 0.047(3) 0.061(3) 0.045(3) 0.002(2) -0.012(2) -0.022(2)
C5M 0.093(7) 0.110(8) 0.062(6) 0.011(5) -0.032(5) -0.058(6)
O6M 0.044(2) 0.043(2) 0.037(2) -0.0076(18) 0.000(2) -0.0074(18)
C6M 0.057(5) 0.052(4) 0.116(8) -0.039(5) -0.011(5) 0.001(4)
O7M 0.047(3) 0.083(4) 0.071(4) -0.001(3) -0.014(3) -0.012(3)
C7M 0.050(5) 0.050(4) 0.149(11) -0.015(5) 0.024(6) -0.002(3)
O8M 0.244(16) 0.117(8) 0.147(11) -0.042(8) -0.016(10) -0.021(9)
C8M 0.163(13) 0.061(6) 0.068(7) -0.019(5) -0.012(7) 0.000(6)
O9M 0.071(4) 0.077(4) 0.114(6) -0.029(4) -0.022(4) 0.010(3)
C9M 0.076(6) 0.068(5) 0.096(8) -0.021(5) -0.025(6) -0.002(4)
O1W 0.22(2) 0.39(3) 0.27(2) 0.06(2) 0.081(19) 0.03(2)
C101 0.059(6) 0.051(5) 0.215(18) -0.041(8) 0.009(8) -0.014(4)
C102 0.051(6) 0.069(6) 0.24(2) -0.006(9) 0.049(9) 0.007(5)
C103 0.074(11) 0.068(10) 0.34(4) 0.032(14) 0.074(16) 0.027(8)
C104 0.046(7) 0.059(8) 0.39(4) 0.004(14) 0.028(14) -0.002(5)
C105 0.079(10) 0.126(14) 0.34(4) -0.069(19) -0.003(16) -0.004(10)
C106 0.088(10) 0.108(11) 0.29(3) -0.082(15) -0.055(14) 0.031(9)
C107 0.120(11) 0.105(9) 0.153(15) -0.057(9) -0.003(10) -0.022(8)
C108 0.113(14) 0.150(16) 0.58(6) 0.14(3) 0.15(3) 0.086(13)
C201 0.046(6) 0.079(7) 0.26(2) -0.068(11) 0.002(9) 0.014(5)
C202 0.052(5) 0.067(6) 0.157(13) -0.027(7) -0.005(7) 0.011(4)
C203 0.059(6) 0.058(5) 0.214(18) -0.038(8) -0.031(9) 0.013(5)
C204 0.096(9) 0.135(11) 0.156(14) -0.101(10) -0.066(9) 0.064(9)
C205 0.063(11) 0.18(2) 0.52(6) -0.24(3) -0.059(19) 0.038(12)
C206 0.058(10) 0.140(16) 0.37(4) -0.17(2) -0.027(14) 0.025(9)
C207 0.120(12) 0.065(7) 0.29(3) -0.027(10) 0.103(15) -0.013(7)
C208 0.102(10) 0.128(11) 0.141(13) -0.054(9) -0.041(9) 0.012(8)

loop_
_atom_type_symbol
_atom_type_description
_atom_type_scat_dispersion_real
_atom_type_scat_dispersion_imag
_atom_type_scat_source
C C 0.0033 0.0016 'International Tables Vol C Tables 4.2.6.8 and 6.1.1.4'
H H 0.0000 0.0000 'International Tables Vol C Tables 4.2.6.8 and 6.1.1.4'
N N 0.0061 0.0033 'International Tables Vol C Tables 4.2.6.8 and 6.1.1.4'
O O 0.0106 0.0060 'International Tables Vol C Tables 4.2.6.8 and 6.1.1.4'
Cd Cd -0.8075 1.2024 'International Tables Vol C Tables 4.2.6.8 and 6.1.1.4'

loop_
_geom_angle_atom_site_label_1
_geom_angle_atom_site_label_2
_geom_angle_atom_site_label_3
_geom_angle
_geom_angle_site_symmetry_1
_geom_angle_site_symmetry_3
N11G Cd1 N41E 169.68(19) . 1_663
N11G Cd1 O3B 108.53(18) . .
N41E Cd1 O3B 81.16(18) 1_663 .
N11G Cd1 O1M 93.9(2) . .
N41E Cd1 O1M 90.40(19) 1_663 .
O3B Cd1 O1M 85.2(2) . .
N11G Cd1 O3C 79.70(17) . .
N41E Cd1 O3C 90.71(17) 1_663 .
O3B Cd1 O3C 138.10(19) . .
O1M Cd1 O3C 136.24(19) . .
N11G Cd1 O2C 91.51(17) . .
N41E Cd1 O2C 85.32(17) 1_663 .
O3B Cd1 O2C 87.13(19) . .
O1M Cd1 O2C 171.67(19) . .
O3C Cd1 O2C 51.13(15) . .
N11G Cd1 O3A 84.15(16) . .
N41E Cd1 O3A 88.17(17) 1_663 .
O3B Cd1 O3A 155.53(18) . .
O1M Cd1 O3A 72.88(19) . .
O3C Cd1 O3A 63.44(15) . .
O2C Cd1 O3A 114.03(16) . .
N11E Cd2 N41G 156.69(18) . .
N11E Cd2 O1E 115.44(18) . .
N41G Cd2 O1E 81.93(17) . .
N11E Cd2 O3D 88.81(17) . .
N41G Cd2 O3D 87.79(17) . .
O1E Cd2 O3D 136.96(19) . .
N11E Cd2 O1D 100.1(2) . .
N41G Cd2 O1D 95.70(19) . .
O1E Cd2 O1D 88.1(2) . .
O3D Cd2 O1D 51.3(2) . .
N11E Cd2 O3F 84.62(16) . .
N41G Cd2 O3F 83.94(16) . .
O1E Cd2 O3F 78.37(17) . .
O3D Cd2 O3F 141.99(18) . .
O1D Cd2 O3F 166.4(2) . .
N11E Cd2 O1F 75.29(16) . .
N41G Cd2 O1F 81.80(16) . .
O1E Cd2 O1F 127.01(16) . .
O3D Cd2 O1F 92.17(16) . .
O1D Cd2 O1F 143.5(2) . .
O3F Cd2 O1F 49.96(14) . .
N41A Cd3 N11A 156.01(18) 1_645 .
N41A Cd3 N41C 89.52(16) 1_645 1_556
N11A Cd3 N41C 93.11(16) . 1_556
N41A Cd3 N11C 89.62(16) 1_645 .
N11A Cd3 N11C 91.58(16) . .
N41C Cd3 N11C 170.34(17) 1_556 .
N41A Cd3 O1H 119.41(16) 1_645 .
N11A Cd3 O1H 84.57(16) . .
N41C Cd3 O1H 85.74(16) 1_556 .
N11C Cd3 O1H 86.31(16) . .
N41A Cd3 O1G 80.3(2) 1_645 .
N11A Cd3 O1G 75.7(2) . .
N41C Cd3 O1G 96.3(6) 1_556 .
N11C Cd3 O1G 93.0(6) . .
O1H Cd3 O1G 160.3(2) . .
N11D Cd4 N41F 172.8(2) . .
N11D Cd4 O3M 92.8(2) . .
N41F Cd4 O3M 92.0(2) . .
N11D Cd4 O2M 87.80(18) . .
N41F Cd4 O2M 97.97(19) . .
O3M Cd4 O2M 85.0(2) . .
N11D Cd4 O3C 85.96(17) . .
N41F Cd4 O3C 88.96(17) . .
O3M Cd4 O3C 86.67(19) . .
O2M Cd4 O3C 169.34(19) . .
N11D Cd4 O3A 84.02(18) . .
N41F Cd4 O3A 89.30(18) . .
O3M Cd4 O3A 152.96(19) . .
O2M Cd4 O3A 121.5(2) . .
O3C Cd4 O3A 66.34(16) . .
N11B Cd5 N41B 167.7(2) . 1_645
N11B Cd5 O2K 97.5(2) . .
N41B Cd5 O2K 93.9(2) 1_645 .
N11B Cd5 O3K 90.58(18) . .
N41B Cd5 O3K 92.82(17) 1_645 .
O2K Cd5 O3K 51.8(3) . .
N11B Cd5 O3J 83.98(19) . .
N41B Cd5 O3J 84.29(18) 1_645 .
O2K Cd5 O3J 174.5(2) . .
O3K Cd5 O3J 123.0(2) . .
N11B Cd5 O3I 91.2(2) . .
N41B Cd5 O3I 89.09(19) 1_645 .
O2K Cd5 O3I 110.8(3) . .
O3K Cd5 O3I 162.5(3) . .
O3J Cd5 O3I 74.4(3) . .
N11B Cd5 O2J 84.84(19) . .
N41B Cd5 O2J 84.99(19) 1_645 .
O2K Cd5 O2J 123.9(2) . .
O3K Cd5 O2J 72.2(2) . .
O3J Cd5 O2J 50.85(15) . .
O3I Cd5 O2J 125.3(3) . .
N11F Cd6 N41D 167.54(19) . 1_447
N11F Cd6 O4M 94.80(19) . .
N41D Cd6 O4M 89.40(18) 1_447 .
N11F Cd6 O6M 93.75(17) . .
N41D Cd6 O6M 87.15(17) 1_447 .
O4M Cd6 O6M 155.40(19) . .
N11F Cd6 O5M 92.61(17) . .
N41D Cd6 O5M 99.58(18) 1_447 .
O4M Cd6 O5M 82.4(2) . .
O6M Cd6 O5M 74.16(18) . .
N11F Cd6 O1F 81.50(16) . .
N41D Cd6 O1F 86.60(16) 1_447 .
O4M Cd6 O1F 127.02(17) . .
O6M Cd6 O1F 77.08(15) . .
O5M Cd6 O1F 150.18(17) . .
N11F Cd6 O2F 82.08(16) . .
N41D Cd6 O2F 87.55(18) 1_447 .
O4M Cd6 O2F 76.24(18) . .
O6M Cd6 O2F 127.86(16) . .
O5M Cd6 O2F 157.46(17) . .
O1F Cd6 O2F 50.83(14) . .
C15A N11A C11A 117.3(5) . .
C15A N11A Cd3 118.2(3) . .
C11A N11A Cd3 124.4(4) . .
N11A C11A C12A 123.6(6) . .
C11A C12A C13A 120.4(5) . .
C12A C13A C14A 116.1(5) . .
C12A C13A C21A 123.8(5) . .
C14A C13A C21A 120.1(5) . .
C15A C14A C13A 120.5(5) . .
N11A C15A C14A 122.1(5) . .
C22A C21A C26A 118.8(5) . .
C22A C21A C13A 121.2(5) . .
C26A C21A C13A 120.0(6) . .
C21A C22A C23A 121.3(6) . .
C22A C23A C24A 120.6(6) . .
C23A C24A C25A 118.0(5) . .
C23A C24A C31A 120.8(5) . .
C25A C24A C31A 121.1(5) . .
C26A C25A C24A 120.9(6) . .
C25A C26A C21A 120.2(6) . .
C36A C31A C32A 117.8(5) . .
C36A C31A C24A 120.3(5) . .
C32A C31A C24A 121.7(5) . .
C33A C32A C31A 120.2(6) . .
C32A C33A C34A 121.9(6) . .
C33A C34A C35A 117.4(5) . .
C33A C34A C43A 122.7(5) . .
C35A C34A C43A 119.8(5) . .
C36A C35A C34A 120.7(6) . .
C35A C36A C31A 121.9(6) . .
C41A N41A C45A 117.6(5) . .
C41A N41A Cd3 123.4(4) . 1_465
C45A N41A Cd3 118.9(4) . 1_465
N41A C41A C42A 122.6(5) . .
C41A C42A C43A 119.5(5) . .
C44A C43A C42A 116.4(5) . .
C44A C43A C34A 122.1(5) . .
C42A C43A C34A 121.5(5) . .
C45A C44A C43A 121.4(5) . .
N41A C45A C44A 122.5(5) . .
C15B N11B C11B 117.9(5) . .
C15B N11B Cd5 121.6(4) . .
C11B N11B Cd5 120.2(4) . .
N11B C11B C12B 122.1(6) . .
C11B C12B C13B 120.7(5) . .
C12B C13B C14B 116.8(5) . .
C12B C13B C21B 122.0(5) . .
C14B C13B C21B 121.1(5) . .
C15B C14B C13B 119.2(6) . .
N11B C15B C14B 123.1(6) . .
C26B C21B C22B 119.5(5) . .
C26B C21B C13B 120.0(5) . .
C22B C21B C13B 120.5(5) . .
C23B C22B C21B 119.8(6) . .
C22B C23B C24B 121.3(6) . .
C25B C24B C23B 118.3(5) . .
C25B C24B C31B 120.9(6) . .
C23B C24B C31B 120.7(6) . .
C24B C25B C26B 120.4(6) . .
C21B C26B C25B 120.5(6) . .
C36B C31B C32B 117.6(5) . .
C36B C31B C24B 121.3(6) . .
C32B C31B C24B 121.1(5) . .
C33B C32B C31B 120.8(6) . .
C32B C33B C34B 121.1(6) . .
C35B C34B C33B 117.4(5) . .
C35B C34B C43B 121.6(5) . .
C33B C34B C43B 120.9(5) . .
C36B C35B C34B 122.8(6) . .
C35B C36B C31B 120.2(6) . .
C45B N41B C41B 119.1(5) . .
C45B N41B Cd5 122.2(4) . 1_465
C41B N41B Cd5 118.7(4) . 1_465
N41B C41B C42B 121.4(6) . .
C41B C42B C43B 119.2(5) . .
C44B C43B C42B 118.4(5) . .
C44B C43B C34B 121.5(5) . .
C42B C43B C34B 120.1(5) . .
C43B C44B C45B 118.7(6) . .
N41B C45B C44B 123.2(6) . .
C15C N11C C11C 117.2(5) . .
C15C N11C Cd3 118.5(4) . .
C11C N11C Cd3 124.3(4) . .
N11C C11C C12C 123.3(6) . .
C11C C12C C13C 119.4(6) . .
C14C C13C C12C 116.6(5) . .
C14C C13C C21C 120.8(5) . .
C12C C13C C21C 122.6(5) . .
C13C C14C C15C 119.7(5) . .
N11C C15C C14C 123.7(6) . .
C22C C21C C26C 117.9(5) . .
C22C C21C C13C 121.9(5) . .
C26C C21C C13C 120.2(5) . .
C21C C22C C23C 122.2(5) . .
C22C C23C C24C 120.5(5) . .
C25C C24C C23C 117.0(5) . .
C25C C24C C31C 121.6(5) . .
C23C C24C C31C 121.3(5) . .
C26C C25C C24C 121.6(5) . .
C21C C26C C25C 120.8(6) . .
C32C C31C C36C 117.9(5) . .
C32C C31C C24C 122.7(5) . .
C36C C31C C24C 119.3(5) . .
C31C C32C C33C 121.4(5) . .
C34C C33C C32C 120.9(6) . .
C33C C34C C35C 118.0(5) . .
C33C C34C C43C 121.1(5) . .
C35C C34C C43C 120.9(5) . .
C36C C35C C34C 120.7(5) . .
C35C C36C C31C 121.0(6) . .
C45C N41C C41C 117.3(5) . .
C45C N41C Cd3 118.6(4) . 1_554
C41C N41C Cd3 124.1(4) . 1_554
N41C C41C C42C 122.5(5) . .
C43C C42C C41C 120.3(5) . .
C42C C43C C44C 116.9(5) . .
C42C C43C C34C 122.2(5) . .
C44C C43C C34C 121.0(5) . .
C45C C44C C43C 119.4(6) . .
N41C C45C C44C 123.5(5) . .
C15D N11D C11D 117.4(5) . .
C15D N11D Cd4 123.8(4) . .
C11D N11D Cd4 118.6(4) . .
N11D C11D C12D 122.3(6) . .
C11D C12D C13D 120.7(5) . .
C12D C13D C14D 116.8(5) . .
C12D C13D C21D 120.9(5) . .
C14D C13D C21D 122.3(5) . .
C15D C14D C13D 119.4(6) . .
N11D C15D C14D 123.5(5) . .
C26D C21D C22D 117.7(5) . .
C26D C21D C13D 121.4(5) . .
C22D C21D C13D 120.9(5) . .
C23D C22D C21D 121.5(5) . .
C22D C23D C24D 120.7(5) . .
C25D C24D C23D 117.3(5) . .
C25D C24D C31D 121.6(5) . .
C23D C24D C31D 121.1(5) . .
C26D C25D C24D 122.4(6) . .
C25D C26D C21D 120.4(5) . .
C32D C31D C36D 118.4(5) . .
C32D C31D C24D 121.1(5) . .
C36D C31D C24D 120.6(5) . .
C31D C32D C33D 121.0(6) . .
C32D C33D C34D 120.6(6) . .
C35D C34D C33D 118.1(5) . .
C35D C34D C43D 121.4(5) . .
C33D C34D C43D 120.3(6) . .
C34D C35D C36D 121.1(6) . .
C35D C36D C31D 120.9(6) . .
C45D N41D C41D 117.0(5) . .
C45D N41D Cd6 122.9(4) . 1_663
C41D N41D Cd6 120.1(4) . 1_663
N41D C41D C42D 122.7(6) . .
C41D C42D C43D 120.2(6) . .
C44D C43D C42D 117.0(5) . .
C44D C43D C34D 121.4(6) . .
C42D C43D C34D 121.6(6) . .
C43D C44D C45D 119.3(6) . .
N41D C45D C44D 123.8(6) . .
C15E N11E C11E 116.1(5) . .
C15E N11E Cd2 122.5(4) . .
C11E N11E Cd2 121.4(4) . .
N11E C11E C12E 123.1(6) . .
C11E C12E C13E 120.8(6) . .
C14E C13E C12E 115.8(5) . .
C14E C13E C21E 121.6(5) . .
C12E C13E C21E 122.6(5) . .
C15E C14E C13E 120.1(6) . .
N11E C15E C14E 124.1(6) . .
C22E C21E C26E 117.9(5) . .
C22E C21E C13E 123.2(5) . .
C26E C21E C13E 118.9(5) . .
C21E C22E C23E 122.0(5) . .
C24E C23E C22E 120.5(5) . .
C23E C24E C25E 118.7(5) . .
C23E C24E C31E 121.4(5) . .
C25E C24E C31E 119.9(5) . .
C24E C25E C26E 121.1(5) . .
C25E C26E C21E 119.9(5) . .
C36E C31E C32E 119.4(5) . .
C36E C31E C24E 120.3(5) . .
C32E C31E C24E 120.2(5) . .
C31E C32E C33E 120.5(6) . .
C34E C33E C32E 120.0(5) . .
C33E C34E C35E 119.9(5) . .
C33E C34E C43E 120.3(5) . .
C35E C34E C43E 119.7(5) . .
C34E C35E C36E 119.8(6) . .
C31E C36E C35E 120.4(5) . .
C45E N41E C41E 116.8(5) . .
C45E N41E Cd1 120.3(4) . 1_447
C41E N41E Cd1 121.9(4) . 1_447
N41E C41E C42E 123.4(6) . .
C41E C42E C43E 120.1(5) . .
C42E C43E C44E 116.8(5) . .
C42E C43E C34E 122.1(5) . .
C44E C43E C34E 121.1(5) . .
C45E C44E C43E 118.9(6) . .
N41E C45E C44E 124.0(5) . .
C15F N11F C11F 118.4(5) . .
C15F N11F Cd6 119.3(4) . .
C11F N11F Cd6 122.3(4) . .
N11F C11F C12F 122.1(6) . .
C11F C12F C13F 121.3(6) . .
C12F C13F C14F 115.3(5) . .
C12F C13F C21F 124.0(5) . .
C14F C13F C21F 120.7(5) . .
C15F C14F C13F 119.0(6) . .
N11F C15F C14F 124.0(5) . .
C26F C21F C22F 118.4(5) . .
C26F C21F C13F 121.6(5) . .
C22F C21F C13F 120.0(5) . .
C23F C22F C21F 120.2(5) . .
C22F C23F C24F 121.8(5) . .
C25F C24F C23F 117.4(5) . .
C25F C24F C31F 121.7(5) . .
C23F C24F C31F 120.9(5) . .
C24F C25F C26F 121.2(6) . .
C21F C26F C25F 121.1(5) . .
C36F C31F C32F 117.9(5) . .
C36F C31F C24F 121.9(5) . .
C32F C31F C24F 120.2(5) . .
C33F C32F C31F 121.0(5) . .
C32F C33F C34F 121.0(6) . .
C35F C34F C33F 118.3(5) . .
C35F C34F C43F 121.4(5) . .
C33F C34F C43F 120.2(5) . .
C34F C35F C36F 120.6(5) . .
C31F C36F C35F 121.2(5) . .
C45F N41F C41F 117.1(5) . .
C45F N41F Cd4 118.5(4) . .
C41F N41F Cd4 124.2(4) . .
N41F C41F C42F 123.9(6) . .
C41F C42F C43F 118.7(6) . .
C44F C43F C42F 116.7(5) . .
C44F C43F C34F 122.0(5) . .
C42F C43F C34F 121.3(5) . .
C45F C44F C43F 120.8(5) . .
N41F C45F C44F 122.7(6) . .
C11G N11G C15G 117.3(5) . .
C11G N11G Cd1 123.9(4) . .
C15G N11G Cd1 118.9(4) . .
N11G C11G C12G 124.1(6) . .
C11G C12G C13G 119.2(6) . .
C14G C13G C12G 116.4(5) . .
C14G C13G C21G 121.9(5) . .
C12G C13G C21G 121.8(5) . .
C15G C14G C13G 120.4(5) . .
N11G C15G C14G 122.7(6) . .
C22G C21G C26G 118.5(5) . .
C22G C21G C13G 120.7(5) . .
C26G C21G C13G 120.7(5) . .
C23G C22G C21G 121.4(6) . .
C22G C23G C24G 119.8(6) . .
C25G C24G C23G 118.7(5) . .
C25G C24G C31G 120.7(6) . .
C23G C24G C31G 120.6(6) . .
C24G C25G C26G 122.0(6) . .
C25G C26G C21G 119.6(6) . .
C32G C31G C36G 116.1(5) . .
C32G C31G C24G 121.9(5) . .
C36G C31G C24G 122.0(6) . .
C33G C32G C31G 122.6(5) . .
C32G C33G C34G 119.9(6) . .
C35G C34G C33G 118.2(5) . .
C35G C34G C43G 122.3(6) . .
C33G C34G C43G 119.5(6) . .
C34G C35G C36G 121.5(6) . .
C35G C36G C31G 121.7(6) . .
C41G N41G C45G 116.4(5) . .
C41G N41G Cd2 125.1(4) . .
C45G N41G Cd2 118.0(4) . .
N41G C41G C42G 123.8(6) . .
C41G C42G C43G 119.3(6) . .
C44G C43G C42G 116.4(5) . .
C44G C43G C34G 122.6(6) . .
C42G C43G C34G 120.9(6) . .
C45G C44G C43G 119.9(6) . .
N41G C45G C44G 124.1(6) . .
O1A N1A O3A 121.5(7) . .
O1A N1A O2A 121.9(7) . .
O3A N1A O2A 116.6(6) . .
N1A O3A Cd4 103.9(4) . .
N1A O3A Cd1 142.1(5) . .
Cd4 O3A Cd1 112.83(18) . .
O1B N1B O2B 120.2(5) . .
O1B N1B O3B 119.9(6) . .
O2B N1B O3B 119.9(6) . .
N1B O3B Cd1 116.9(4) . .
O1C N1C O2C 122.4(6) . .
O1C N1C O3C 120.7(6) . .
O2C N1C O3C 116.9(6) . .
N1C O3C Cd4 144.6(4) . .
N1C O3C Cd1 96.5(4) . .
Cd4 O3C Cd1 117.36(19) . .
N1C O2C Cd1 95.5(4) . .
O1D N1D O2D 121.3(9) . .
O1D N1D O3D 117.4(7) . .
O2D N1D O3D 121.3(9) . .
N1D O3D Cd2 95.4(5) . .
N1D O1D Cd2 95.9(5) . .
O2E N1E O3E 122.9(6) . .
O2E N1E O1E 119.4(6) . .
O3E N1E O1E 117.7(6) . .
N1E O1E Cd2 108.7(4) . .
O2F N1F O3F 122.4(5) . .
O2F N1F O1F 119.6(5) . .
O3F N1F O1F 118.0(5) . .
N1F O3F Cd2 100.0(3) . .
N1F O2F Cd6 93.2(3) . .
N1F O1F Cd6 96.1(3) . .
N1F O1F Cd2 92.0(3) . .
Cd6 O1F Cd2 171.68(18) . .
O1G N1G O3G 125.3(19) . .
O1G N1G O2G 114.8(18) . .
O3G N1G O2G 118.5(17) . .
N1G O1G Cd3 164.9(10) . .
O2H N1H O3H 122.3(6) . .
O2H N1H O1H 118.3(6) . .
O3H N1H O1H 119.4(6) . .
N1H O1H Cd3 114.7(4) . .
O1I N1I O2I 128.4(19) . .
O1I N1I O3I 119.7(15) . .
O2I N1I O3I 111.8(13) . .
N1I O3I Cd5 107.2(7) . .
O3J N1J O2J 120.1(6) . .
O3J N1J O1J 119.0(6) . .
O2J N1J O1J 120.9(7) . .
N1J O3J Cd5 96.7(4) . .
N1J O2J Cd5 92.3(4) . .
O1K N1K O3K 123.3(12) . .
O1K N1K O2K 121.7(12) . .
O3K N1K O2K 115.0(7) . .
N1K O3K Cd5 96.3(6) . .
N1K O2K Cd5 96.9(6) . .
O3L N1L O2L 121.3(7) . .
O3L N1L O1L 118.7(7) . .
O2L N1L O1L 120.0(7) . .
C1M O1M Cd1 131.8(6) . .
C2M O2M Cd4 133.3(6) . .
C3M O3M Cd4 126.7(5) . .
C4M O4M Cd6 130.8(6) . .
C5M O5M Cd6 129.9(5) . .
C6M O6M Cd6 128.8(5) . .
C106 C101 C102 120.3(14) . .
C106 C101 C107 121(2) . .
C102 C101 C107 118.0(17) . .
C103 C102 C101 117(2) . .
C102 C103 C104 119(3) . .
C102 C103 C108 120(3) . .
C104 C103 C108 122(3) . .
C103 C104 C105 125.1(18) . .
C106 C105 C104 106(3) . .
C105 C106 C101 132(3) . .
C202 C201 C207 120.6(19) . .
C202 C201 C206 118.3(19) . .
C207 C201 C206 121.0(16) . .
C201 C202 C203 115.7(16) . .
C204 C203 C208 128.4(19) . .
C204 C203 C202 115.9(13) . .
C208 C203 C202 115.7(15) . .
C205 C204 C203 135(3) . .
C204 C205 C206 111(3) . .
C205 C206 C201 124(2) . .

loop_
_geom_bond_atom_site_label_1
_geom_bond_atom_site_label_2
_geom_bond_distance
_geom_bond_site_symmetry_2
Cd1 N11G 2.254(5) .
Cd1 N41E 2.258(5) 1_663
Cd1 O3B 2.321(6) .
Cd1 O1M 2.375(5) .
Cd1 O3C 2.482(5) .
Cd1 O2C 2.507(5) .
Cd1 O3A 2.587(5) .
Cd2 N11E 2.281(5) .
Cd2 N41G 2.303(4) .
Cd2 O1E 2.321(5) .
Cd2 O3D 2.433(6) .
Cd2 O1D 2.434(6) .
Cd2 O3F 2.476(4) .
Cd2 O1F 2.633(5) .
Cd3 N41A 2.313(4) 1_645
Cd3 N11A 2.313(4) .
Cd3 N41C 2.341(4) 1_556
Cd3 N11C 2.362(4) .
Cd3 O1H 2.369(5) .
Cd3 O1G 2.464(8) .
Cd4 N11D 2.250(5) .
Cd4 N41F 2.271(5) .
Cd4 O3M 2.324(5) .
Cd4 O2M 2.331(5) .
Cd4 O3C 2.427(5) .
Cd4 O3A 2.446(5) .
Cd5 N11B 2.241(5) .
Cd5 N41B 2.247(5) 1_645
Cd5 O2K 2.435(8) .
Cd5 O3K 2.454(6) .
Cd5 O3J 2.461(5) .
Cd5 O3I 2.478(8) .
Cd5 O2J 2.551(6) .
Cd6 N11F 2.271(4) .
Cd6 N41D 2.293(5) 1_447
Cd6 O4M 2.344(5) .
Cd6 O6M 2.349(4) .
Cd6 O5M 2.350(5) .
Cd6 O1F 2.501(5) .
Cd6 O2F 2.574(5) .
N11A C15A 1.340(7) .
N11A C11A 1.348(7) .
C11A C12A 1.369(8) .
C12A C13A 1.391(8) .
C13A C14A 1.400(7) .
C13A C21A 1.469(7) .
C14A C15A 1.397(7) .
C21A C22A 1.383(9) .
C21A C26A 1.402(8) .
C22A C23A 1.392(7) .
C23A C24A 1.402(8) .
C24A C25A 1.404(9) .
C24A C31A 1.482(7) .
C25A C26A 1.401(7) .
C31A C36A 1.388(9) .
C31A C32A 1.411(8) .
C32A C33A 1.386(7) .
C33A C34A 1.394(8) .
C34A C35A 1.406(8) .
C34A C43A 1.480(7) .
C35A C36A 1.381(8) .
N41A C41A 1.335(7) .
N41A C45A 1.344(7) .
N41A Cd3 2.313(4) 1_465
C41A C42A 1.396(8) .
C42A C43A 1.402(8) .
C43A C44A 1.371(8) .
C44A C45A 1.371(8) .
N11B C15B 1.326(8) .
N11B C11B 1.341(7) .
C11B C12B 1.370(8) .
C12B C13B 1.379(8) .
C13B C14B 1.395(8) .
C13B C21B 1.478(7) .
C14B C15B 1.380(8) .
C21B C26B 1.390(8) .
C21B C22B 1.396(9) .
C22B C23B 1.380(8) .
C23B C24B 1.407(9) .
C24B C25B 1.393(9) .
C24B C31B 1.482(7) .
C25B C26B 1.393(8) .
C31B C36B 1.407(9) .
C31B C32B 1.430(9) .
C32B C33B 1.370(8) .
C33B C34B 1.417(8) .
C34B C35B 1.384(9) .
C34B C43B 1.480(7) .
C35B C36B 1.376(8) .
N41B C45B 1.326(8) .
N41B C41B 1.339(8) .
N41B Cd5 2.247(5) 1_465
C41B C42B 1.380(8) .
C42B C43B 1.411(8) .
C43B C44B 1.368(8) .
C44B C45B 1.385(8) .
N11C C15C 1.308(8) .
N11C C11C 1.323(9) .
C11C C12C 1.391(9) .
C12C C13C 1.398(8) .
C13C C14C 1.363(9) .
C13C C21C 1.490(7) .
C14C C15C 1.404(8) .
C21C C22C 1.379(8) .
C21C C26C 1.383(7) .
C22C C23C 1.385(8) .
C23C C24C 1.404(7) .
C24C C25C 1.397(9) .
C24C C31C 1.491(7) .
C25C C26C 1.391(8) .
C31C C32C 1.378(9) .
C31C C36C 1.399(8) .
C32C C33C 1.391(8) .
C33C C34C 1.388(8) .
C34C C35C 1.398(9) .
C34C C43C 1.484(7) .
C35C C36C 1.389(8) .
N41C C45C 1.332(8) .
N41C C41C 1.346(7) .
N41C Cd3 2.341(4) 1_554
C41C C42C 1.389(8) .
C42C C43C 1.373(8) .
C43C C44C 1.408(8) .
C44C C45C 1.378(8) .
N11D C15D 1.333(8) .
N11D C11D 1.359(8) .
C11D C12D 1.366(8) .
C12D C13D 1.392(8) .
C13D C14D 1.398(8) .
C13D C21D 1.483(7) .
C14D C15D 1.380(8) .
C21D C26D 1.387(8) .
C21D C22D 1.410(8) .
C22D C23D 1.375(8) .
C23D C24D 1.400(9) .
C24D C25D 1.393(8) .
C24D C31D 1.482(8) .
C25D C26D 1.380(8) .
C31D C32D 1.387(9) .
C31D C36D 1.398(9) .
C32D C33D 1.398(8) .
C33D C34D 1.407(9) .
C34D C35D 1.390(9) .
C34D C43D 1.478(7) .
C35D C36D 1.395(8) .
N41D C45D 1.337(8) .
N41D C41D 1.349(9) .
N41D Cd6 2.293(5) 1_663
C41D C42D 1.375(8) .
C42D C43D 1.403(9) .
C43D C44D 1.382(9) .
C44D C45D 1.386(8) .
N11E C15E 1.341(8) .
N11E C11E 1.354(8) .
C11E C12E 1.379(9) .
C12E C13E 1.395(8) .
C13E C14E 1.395(9) .
C13E C21E 1.490(7) .
C14E C15E 1.380(8) .
C21E C22E 1.378(8) .
C21E C26E 1.415(8) .
C22E C23E 1.390(7) .
C23E C24E 1.382(8) .
C24E C25E 1.392(8) .
C24E C31E 1.515(7) .
C25E C26E 1.397(8) .
C31E C36E 1.387(8) .
C31E C32E 1.393(8) .
C32E C33E 1.395(8) .
C33E C34E 1.389(8) .
C34E C35E 1.393(8) .
C34E C43E 1.498(7) .
C35E C36E 1.401(7) .
N41E C45E 1.337(8) .
N41E C41E 1.344(7) .
N41E Cd1 2.258(5) 1_447
C41E C42E 1.374(8) .
C42E C43E 1.389(8) .
C43E C44E 1.411(8) .
C44E C45E 1.378(8) .
N11F C15F 1.309(8) .
N11F C11F 1.332(8) .
C11F C12F 1.391(9) .
C12F C13F 1.392(9) .
C13F C14F 1.420(8) .
C13F C21F 1.483(7) .
C14F C15F 1.397(8) .
C21F C26F 1.380(8) .
C21F C22F 1.400(8) .
C22F C23F 1.385(8) .
C23F C24F 1.397(8) .
C24F C25F 1.389(8) .
C24F C31F 1.485(7) .
C25F C26F 1.394(8) .
C31F C36F 1.381(8) .
C31F C32F 1.414(8) .
C32F C33F 1.363(8) .
C33F C34F 1.416(8) .
C34F C35F 1.374(8) .
C34F C43F 1.492(7) .
C35F C36F 1.405(8) .
N41F C45F 1.341(8) .
N41F C41F 1.359(8) .
C41F C42F 1.384(8) .
C42F C43F 1.414(8) .
C43F C44F 1.399(8) .
C44F C45F 1.381(8) .
N11G C11G 1.337(8) .
N11G C15G 1.348(8) .
C11G C12G 1.377(8) .
C12G C13G 1.417(8) .
C13G C14G 1.394(8) .
C13G C21G 1.479(7) .
C14G C15G 1.387(8) .
C21G C22G 1.390(9) .
C21G C26G 1.401(8) .
C22G C23G 1.389(8) .
C23G C24G 1.402(9) .
C24G C25G 1.375(9) .
C24G C31G 1.481(8) .
C25G C26G 1.388(8) .
C31G C32G 1.398(9) .
C31G C36G 1.408(9) .
C32G C33G 1.390(8) .
C33G C34G 1.405(9) .
C34G C35G 1.381(9) .
C34G C43G 1.477(7) .
C35G C36G 1.383(8) .
N41G C41G 1.335(8) .
N41G C45G 1.348(8) .
C41G C42G 1.399(8) .
C42G C43G 1.413(9) .
C43G C44G 1.393(9) .
C44G C45G 1.384(8) .
N1A O1A 1.218(9) .
N1A O3A 1.250(8) .
N1A O2A 1.254(9) .
N1B O1B 1.229(8) .
N1B O2B 1.233(8) .
N1B O3B 1.250(7) .
N1C O1C 1.215(8) .
N1C O2C 1.259(8) .
N1C O3C 1.267(7) .
N1D O1D 1.223(10) .
N1D O2D 1.236(9) .
N1D O3D 1.245(9) .
N1E O2E 1.227(8) .
N1E O3E 1.253(8) .
N1E O1E 1.262(7) .
N1F O2F 1.250(7) .
N1F O3F 1.252(7) .
N1F O1F 1.271(7) .
N1G O1G 1.056(10) .
N1G O3G 1.116(15) .
N1G O2G 1.129(12) .
N1H O2H 1.220(7) .
N1H O3H 1.245(8) .
N1H O1H 1.278(7) .
N1I O1I 1.115(13) .
N1I O2I 1.139(17) .
N1I O3I 1.221(14) .
N1J O3J 1.239(8) .
N1J O2J 1.245(7) .
N1J O1J 1.248(9) .
N1K O1K 1.183(10) .
N1K O3K 1.262(12) .
N1K O2K 1.270(13) .
N1L O3L 1.232(9) .
N1L O2L 1.233(8) .
N1L O1L 1.246(9) .
O1M C1M 1.374(12) .
O2M C2M 1.292(14) .
C3M O3M 1.414(11) .
C4M O4M 1.383(13) .
O5M C5M 1.422(10) .
O6M C6M 1.421(9) .
O7M C7M 1.449(14) .
O8M C8M 1.278(15) .
O9M C9M 1.444(12) .
C101 C106 1.35(3) .
C101 C102 1.37(2) .
C101 C107 1.440(16) .
C102 C103 1.32(3) .
C103 C104 1.40(5) .
C103 C108 1.46(4) .
C104 C105 1.51(4) .
C105 C106 1.25(3) .
C201 C202 1.353(17) .
C201 C207 1.47(3) .
C201 C206 1.51(3) .
C202 C203 1.49(2) .
C203 C204 1.39(2) .
C203 C208 1.410(19) .
C204 C205 1.20(3) .
C205 C206 1.41(4) .
